data_7024511
loop_
_publ_author_name
'Werkema, Evan L.'
'Andersen, Richard A.'
'Maron, Laurent'
'Eisenstein, Odile'

_publ_section_title
;
 The reaction of bis(1,2,4-tri-t-butylcyclopentadienyl)ceriumbenzyl,
 Cp'2CeCH2Ph, with methylhalides: a metathesis reaction that does not
 proceed by a metathesis transition state.
;
_journal_issue 29
_journal_name_full 'Dalton transactions (Cambridge, England : 2003)'
_journal_page_first 6648
_journal_page_last 6660
_journal_paper_doi 10.1039/b918103b
_journal_volume 39
_journal_year 2010
_chemical_formula_moiety 'C41 H65 Ce'
_chemical_formula_sum 'C41 H65 Ce'
_chemical_formula_weight 698.05
_chemical_name_systematic
;
?
;
_space_group_IT_number 2
_symmetry_cell_setting triclinic
_symmetry_space_group_name_Hall '-P 1'
_symmetry_space_group_name_H-M 'P -1'
_atom_sites_solution_hydrogens geom
_atom_sites_solution_primary direct
_atom_sites_solution_secondary difmap
_audit_creation_method SHELXL-97
_cell_angle_alpha 96.3770(10)
_cell_angle_beta 105.3880(10)
_cell_angle_gamma 96.1730(10)
_cell_formula_units_Z 4
_cell_length_a 13.2277(3)
_cell_length_b 16.0800(4)
_cell_length_c 18.4994(3)
_cell_measurement_reflns_used 8192
_cell_measurement_temperature 179(2)
_cell_measurement_theta_max 25.99
_cell_measurement_theta_min 1.15
_cell_volume 3731.58(14)
_computing_cell_refinement 'Bruker SAINT v5.04'
_computing_data_collection 'Bruker SMART v5.052'
_computing_data_reduction 'Bruker SAINT v5.04'
_computing_molecular_graphics ORTEP-32
_computing_publication_material CIFTAB
_computing_structure_refinement 'SHELXL-97 (Sheldrick, 2008)'
_computing_structure_solution 'SHELXS-97 (Sheldrick, 2008)'
_diffrn_ambient_temperature 179(2)
_diffrn_detector_area_resol_mean 8.192
_diffrn_measured_fraction_theta_full 0.931
_diffrn_measured_fraction_theta_max 0.849
_diffrn_measurement_device_type 'Bruker SMART 1000 CCD'
_diffrn_measurement_method '\w scans'
_diffrn_radiation_monochromator graphite
_diffrn_radiation_source 'fine-focus sealed tube'
_diffrn_radiation_type MoK\a
_diffrn_radiation_wavelength 0.71073
_diffrn_reflns_av_R_equivalents 0.0229
_diffrn_reflns_av_sigmaI/netI 0.0496
_diffrn_reflns_limit_h_max 13
_diffrn_reflns_limit_h_min -16
_diffrn_reflns_limit_k_max 10
_diffrn_reflns_limit_k_min -19
_diffrn_reflns_limit_l_max 21
_diffrn_reflns_limit_l_min -22
_diffrn_reflns_number 17828
_diffrn_reflns_theta_full 25.00
_diffrn_reflns_theta_max 25.99
_diffrn_reflns_theta_min 1.15
_exptl_absorpt_coefficient_mu 1.245
_exptl_absorpt_correction_T_max 0.8856
_exptl_absorpt_correction_T_min 0.7065
_exptl_absorpt_correction_type multi-scan
_exptl_absorpt_process_details 'Blessing, 1995'
_exptl_crystal_colour red
_exptl_crystal_density_diffrn 1.243
_exptl_crystal_density_method 'not measured'
_exptl_crystal_description block
_exptl_crystal_F_000 1476
_exptl_crystal_size_max 0.30
_exptl_crystal_size_mid 0.27
_exptl_crystal_size_min 0.10
_refine_diff_density_max 0.669
_refine_diff_density_min -0.954
_refine_diff_density_rms 0.084
_refine_ls_extinction_method none
_refine_ls_goodness_of_fit_ref 1.085
_refine_ls_hydrogen_treatment constr
_refine_ls_matrix_type full
_refine_ls_number_parameters 793
_refine_ls_number_reflns 12450
_refine_ls_number_restraints 0
_refine_ls_restrained_S_all 1.085
_refine_ls_R_factor_all 0.0542
_refine_ls_R_factor_gt 0.0361
_refine_ls_shift/su_max 0.002
_refine_ls_shift/su_mean 0.000
_refine_ls_structure_factor_coef Fsqd
_refine_ls_weighting_details 'calc w=1/[\s^2^(Fo^2^)+(0.0098P)^2^+6.2837P] where P=(Fo^2^+2Fc^2^)/3'
_refine_ls_weighting_scheme calc
_refine_ls_wR_factor_gt 0.0707
_refine_ls_wR_factor_ref 0.0795
_reflns_number_gt 10075
_reflns_number_total 12450
_reflns_threshold_expression >2sigma(I)
_cod_data_source_file b918103b.txt
_cod_data_source_block b123
_cod_original_cell_volume 3731.57(14)
_cod_database_code 7024511

loop_
_symmetry_equiv_pos_as_xyz
'x, y, z'
'-x, -y, -z'

loop_
_atom_site_label
_atom_site_type_symbol
_atom_site_fract_x
_atom_site_fract_y
_atom_site_fract_z
_atom_site_U_iso_or_equiv
_atom_site_adp_type
_atom_site_occupancy
_atom_site_symmetry_multiplicity
_atom_site_calc_flag
_atom_site_refinement_flags
C1 C 0.4757(3) 0.2145(3) 0.4472(2) 0.0242(9) Uani 1 1 d .
C2 C 0.5752(3) 0.2512(2) 0.5007(2) 0.0265(9) Uani 1 1 d .
C3 C 0.6456(3) 0.1900(2) 0.4991(2) 0.0247(9) Uani 1 1 d .
H3 H 0.7178 0.1978 0.5279 0.030 Uiso 1 1 calc R
C4 C 0.5934(3) 0.1167(2) 0.4490(2) 0.0243(9) Uani 1 1 d .
C5 C 0.4901(3) 0.1335(2) 0.4161(2) 0.0237(9) Uani 1 1 d .
H5 H 0.4374 0.0956 0.3782 0.028 Uiso 1 1 calc R
C6 C 0.3633(3) 0.2405(3) 0.4311(2) 0.0295(10) Uani 1 1 d .
C7 C 0.3258(3) 0.2415(3) 0.5034(3) 0.0373(11) Uani 1 1 d .
H7A H 0.2512 0.2498 0.4914 0.056 Uiso 1 1 calc R
H7B H 0.3687 0.2877 0.5419 0.056 Uiso 1 1 calc R
H7C H 0.3338 0.1875 0.5228 0.056 Uiso 1 1 calc R
C8 C 0.3558(3) 0.3264(3) 0.4016(3) 0.0343(10) Uani 1 1 d .
H8A H 0.3650 0.3213 0.3505 0.051 Uiso 1 1 calc R
H8B H 0.4115 0.3693 0.4354 0.051 Uiso 1 1 calc R
H8C H 0.2863 0.3431 0.4000 0.051 Uiso 1 1 calc R
C9 C 0.2826(3) 0.1757(3) 0.3707(3) 0.0373(11) Uani 1 1 d .
H9A H 0.2791 0.1208 0.3888 0.056 Uiso 1 1 calc R
H9B H 0.3043 0.1705 0.3239 0.056 Uiso 1 1 calc R
H9C H 0.2128 0.1945 0.3608 0.056 Uiso 1 1 calc R
C10 C 0.6075(3) 0.3234(3) 0.5694(2) 0.0332(10) Uani 1 1 d .
C11 C 0.5506(4) 0.4021(3) 0.5616(3) 0.0429(12) Uani 1 1 d .
H11A H 0.5775 0.4422 0.6085 0.064 Uiso 1 1 calc R
H11B H 0.4743 0.3852 0.5519 0.064 Uiso 1 1 calc R
H11C H 0.5640 0.4289 0.5193 0.064 Uiso 1 1 calc R
C12 C 0.5875(4) 0.2839(3) 0.6377(2) 0.0439(12) Uani 1 1 d .
H12A H 0.6096 0.3269 0.6829 0.066 Uiso 1 1 calc R
H12B H 0.6284 0.2369 0.6465 0.066 Uiso 1 1 calc R
H12C H 0.5119 0.2631 0.6270 0.066 Uiso 1 1 calc R
C13 C 0.7260(4) 0.3571(3) 0.5908(3) 0.0428(12) Uani 1 1 d .
H13A H 0.7426 0.3817 0.5484 0.064 Uiso 1 1 calc R
H13B H 0.7672 0.3107 0.6022 0.064 Uiso 1 1 calc R
H13C H 0.7441 0.4006 0.6355 0.064 Uiso 1 1 calc R
C14 C 0.6410(3) 0.0364(2) 0.4337(2) 0.0251(9) Uani 1 1 d .
C15 C 0.5536(4) -0.0397(3) 0.4023(3) 0.0361(11) Uani 1 1 d .
H15A H 0.5136 -0.0479 0.4392 0.054 Uiso 1 1 calc R
H15B H 0.5857 -0.0905 0.3927 0.054 Uiso 1 1 calc R
H15C H 0.5058 -0.0294 0.3548 0.054 Uiso 1 1 calc R
C16 C 0.7031(3) 0.0487(3) 0.3752(2) 0.0318(10) Uani 1 1 d .
H16A H 0.6539 0.0545 0.3266 0.048 Uiso 1 1 calc R
H16B H 0.7393 -0.0005 0.3685 0.048 Uiso 1 1 calc R
H16C H 0.7555 0.0997 0.3932 0.048 Uiso 1 1 calc R
C17 C 0.7181(4) 0.0193(3) 0.5069(2) 0.0395(11) Uani 1 1 d .
H17A H 0.7772 0.0658 0.5244 0.059 Uiso 1 1 calc R
H17B H 0.7454 -0.0338 0.4970 0.059 Uiso 1 1 calc R
H17C H 0.6810 0.0152 0.5460 0.059 Uiso 1 1 calc R
C18 C 0.8577(3) 0.2841(3) 0.3801(2) 0.0289(9) Uani 1 1 d .
C19 C 0.8193(3) 0.2641(2) 0.2986(2) 0.0259(9) Uani 1 1 d .
C20 C 0.7467(3) 0.3212(2) 0.2739(2) 0.0269(9) Uani 1 1 d .
H20 H 0.7076 0.3209 0.2228 0.032 Uiso 1 1 calc R
C21 C 0.7406(3) 0.3781(3) 0.3355(2) 0.0289(9) Uani 1 1 d .
C22 C 0.8053(3) 0.3534(3) 0.4000(3) 0.0327(10) Uani 1 1 d .
H22 H 0.8135 0.3790 0.4505 0.039 Uiso 1 1 calc R
C23 C 0.9552(3) 0.2657(3) 0.4404(3) 0.0407(11) Uani 1 1 d .
C24 C 0.9383(4) 0.2789(5) 0.5199(3) 0.0715(19) Uani 1 1 d .
H24A H 0.9267 0.3374 0.5319 0.107 Uiso 1 1 calc R
H24B H 1.0011 0.2676 0.5574 0.107 Uiso 1 1 calc R
H24C H 0.8763 0.2402 0.5209 0.107 Uiso 1 1 calc R
C25 C 1.0486(4) 0.3323(3) 0.4413(3) 0.0585(15) Uani 1 1 d .
H25A H 1.0670 0.3224 0.3934 0.088 Uiso 1 1 calc R
H25B H 1.1099 0.3280 0.4835 0.088 Uiso 1 1 calc R
H25C H 1.0283 0.3890 0.4475 0.088 Uiso 1 1 calc R
C26 C 0.9861(4) 0.1763(3) 0.4312(3) 0.0485(13) Uani 1 1 d .
H26A H 0.9286 0.1348 0.4353 0.073 Uiso 1 1 calc R
H26B H 1.0509 0.1733 0.4710 0.073 Uiso 1 1 calc R
H26C H 0.9984 0.1638 0.3814 0.073 Uiso 1 1 calc R
C27 C 0.8570(3) 0.2058(3) 0.2416(2) 0.0322(10) Uani 1 1 d .
C28 C 0.8305(4) 0.1111(3) 0.2449(3) 0.0418(12) Uani 1 1 d .
H28A H 0.7534 0.0954 0.2309 0.063 Uiso 1 1 calc R
H28B H 0.8615 0.0996 0.2965 0.063 Uiso 1 1 calc R
H28C H 0.8596 0.0781 0.2095 0.063 Uiso 1 1 calc R
C29 C 0.9765(3) 0.2301(3) 0.2517(3) 0.0440(12) Uani 1 1 d .
H29A H 1.0168 0.2189 0.3015 0.066 Uiso 1 1 calc R
H29B H 0.9914 0.2903 0.2482 0.066 Uiso 1 1 calc R
H29C H 0.9972 0.1965 0.2119 0.066 Uiso 1 1 calc R
C30 C 0.8025(4) 0.2185(3) 0.1599(2) 0.0422(12) Uani 1 1 d .
H30A H 0.8251 0.1800 0.1243 0.063 Uiso 1 1 calc R
H30B H 0.8222 0.2771 0.1531 0.063 Uiso 1 1 calc R
H30C H 0.7255 0.2066 0.1502 0.063 Uiso 1 1 calc R
C31 C 0.6762(3) 0.4520(3) 0.3350(3) 0.0373(11) Uani 1 1 d .
C32 C 0.7452(4) 0.5301(3) 0.3879(4) 0.0629(17) Uani 1 1 d .
H32A H 0.7682 0.5167 0.4397 0.094 Uiso 1 1 calc R
H32B H 0.7038 0.5772 0.3871 0.094 Uiso 1 1 calc R
H32C H 0.8074 0.5460 0.3705 0.094 Uiso 1 1 calc R
C33 C 0.5830(4) 0.4261(3) 0.3657(3) 0.0444(12) Uani 1 1 d .
H33A H 0.5366 0.3778 0.3317 0.067 Uiso 1 1 calc R
H33B H 0.5430 0.4736 0.3689 0.067 Uiso 1 1 calc R
H33C H 0.6095 0.4102 0.4163 0.067 Uiso 1 1 calc R
C34 C 0.6352(4) 0.4736(3) 0.2556(3) 0.0580(15) Uani 1 1 d .
H34A H 0.6951 0.4899 0.2359 0.087 Uiso 1 1 calc R
H34B H 0.5941 0.5207 0.2571 0.087 Uiso 1 1 calc R
H34C H 0.5898 0.4242 0.2225 0.087 Uiso 1 1 calc R
C35 C 0.4677(3) 0.2367(3) 0.2398(2) 0.0370(11) Uani 1 1 d .
H35A H 0.3993 0.2270 0.2520 0.044 Uiso 1 1 calc R
H35B H 0.4734 0.2895 0.2174 0.044 Uiso 1 1 calc R
C36 C 0.4879(3) 0.1651(3) 0.1950(2) 0.0345(10) Uani 1 1 d .
C37 C 0.5198(4) 0.1709(3) 0.1280(3) 0.0464(12) Uani 1 1 d .
H37 H 0.5255 0.2240 0.1104 0.056 Uiso 1 1 calc R
C38 C 0.5427(4) 0.1010(4) 0.0880(3) 0.0577(15) Uani 1 1 d .
H38 H 0.5614 0.1068 0.0424 0.069 Uiso 1 1 calc R
C39 C 0.5389(4) 0.0227(4) 0.1126(3) 0.0568(15) Uani 1 1 d .
H39 H 0.5558 -0.0247 0.0850 0.068 Uiso 1 1 calc R
C40 C 0.5102(4) 0.0155(3) 0.1777(3) 0.0526(13) Uani 1 1 d .
H40 H 0.5075 -0.0376 0.1957 0.063 Uiso 1 1 calc R
C41 C 0.4852(4) 0.0843(3) 0.2179(3) 0.0424(12) Uani 1 1 d .
H41 H 0.4653 0.0768 0.2627 0.051 Uiso 1 1 calc R
C42 C 0.2858(3) 0.3349(2) -0.1318(2) 0.0250(9) Uani 1 1 d .
C43 C 0.2260(3) 0.2828(3) -0.2012(2) 0.0282(9) Uani 1 1 d .
C44 C 0.1355(3) 0.3217(2) -0.2315(2) 0.0277(9) Uani 1 1 d .
H44 H 0.0806 0.2990 -0.2763 0.033 Uiso 1 1 calc R
C45 C 0.1386(3) 0.3987(3) -0.1858(2) 0.0260(9) Uani 1 1 d .
C46 C 0.2303(3) 0.4062(2) -0.1242(2) 0.0284(9) Uani 1 1 d .
H46 H 0.2522 0.4517 -0.0836 0.034 Uiso 1 1 calc R
C47 C 0.2514(3) 0.2055(3) -0.2472(2) 0.0327(10) Uani 1 1 d .
C48 C 0.2541(4) 0.1266(3) -0.2075(3) 0.0396(11) Uani 1 1 d .
H48A H 0.2801 0.0824 -0.2356 0.059 Uiso 1 1 calc R
H48B H 0.1825 0.1060 -0.2055 0.059 Uiso 1 1 calc R
H48C H 0.3013 0.1410 -0.1558 0.059 Uiso 1 1 calc R
C49 C 0.3554(4) 0.2287(3) -0.2675(3) 0.0434(12) Uani 1 1 d .
H49A H 0.4146 0.2403 -0.2211 0.065 Uiso 1 1 calc R
H49B H 0.3512 0.2792 -0.2928 0.065 Uiso 1 1 calc R
H49C H 0.3667 0.1816 -0.3015 0.065 Uiso 1 1 calc R
C50 C 0.1669(4) 0.1814(3) -0.3246(2) 0.0451(12) Uani 1 1 d .
H50A H 0.1672 0.2286 -0.3538 0.068 Uiso 1 1 calc R
H50B H 0.0969 0.1688 -0.3165 0.068 Uiso 1 1 calc R
H50C H 0.1829 0.1314 -0.3525 0.068 Uiso 1 1 calc R
C51 C 0.3988(3) 0.3395(3) -0.0775(2) 0.0309(10) Uani 1 1 d .
C52 C 0.4755(3) 0.3950(3) -0.1090(3) 0.0415(11) Uani 1 1 d .
H52A H 0.4537 0.4512 -0.1117 0.062 Uiso 1 1 calc R
H52B H 0.4736 0.3686 -0.1598 0.062 Uiso 1 1 calc R
H52C H 0.5476 0.4004 -0.0754 0.062 Uiso 1 1 calc R
C53 C 0.4429(3) 0.2552(3) -0.0672(2) 0.0350(10) Uani 1 1 d .
H53A H 0.5137 0.2663 -0.0312 0.052 Uiso 1 1 calc R
H53B H 0.4471 0.2278 -0.1161 0.052 Uiso 1 1 calc R
H53C H 0.3958 0.2181 -0.0477 0.052 Uiso 1 1 calc R
C54 C 0.4057(3) 0.3826(3) 0.0020(2) 0.0396(11) Uani 1 1 d .
H54A H 0.4773 0.3836 0.0353 0.059 Uiso 1 1 calc R
H54B H 0.3542 0.3511 0.0220 0.059 Uiso 1 1 calc R
H54C H 0.3903 0.4406 -0.0005 0.059 Uiso 1 1 calc R
C55 C 0.0547(3) 0.4578(3) -0.2002(2) 0.0306(10) Uani 1 1 d .
C56 C 0.0257(4) 0.4736(3) -0.2832(3) 0.0482(13) Uani 1 1 d .
H56A H 0.0882 0.5019 -0.2941 0.072 Uiso 1 1 calc R
H56B H -0.0306 0.5094 -0.2918 0.072 Uiso 1 1 calc R
H56C H 0.0008 0.4194 -0.3167 0.072 Uiso 1 1 calc R
C57 C 0.0965(4) 0.5438(3) -0.1496(3) 0.0428(12) Uani 1 1 d .
H57A H 0.1115 0.5358 -0.0962 0.064 Uiso 1 1 calc R
H57B H 0.0430 0.5817 -0.1609 0.064 Uiso 1 1 calc R
H57C H 0.1616 0.5685 -0.1595 0.064 Uiso 1 1 calc R
C58 C -0.0463(3) 0.4189(3) -0.1837(2) 0.0320(10) Uani 1 1 d .
H58A H -0.0726 0.3637 -0.2152 0.048 Uiso 1 1 calc R
H58B H -0.1004 0.4563 -0.1951 0.048 Uiso 1 1 calc R
H58C H -0.0305 0.4117 -0.1301 0.048 Uiso 1 1 calc R
C59 C -0.0809(3) 0.1357(2) -0.1544(2) 0.0258(9) Uani 1 1 d .
C60 C -0.1106(3) 0.1868(2) -0.0965(2) 0.0256(9) Uani 1 1 d .
C61 C -0.0319(3) 0.1859(3) -0.0268(2) 0.0265(9) Uani 1 1 d .
H61 H -0.0313 0.2153 0.0208 0.032 Uiso 1 1 calc R
C62 C 0.0453(3) 0.1351(3) -0.0385(2) 0.0285(9) Uani 1 1 d .
C63 C 0.0153(3) 0.1068(3) -0.1171(2) 0.0303(10) Uani 1 1 d .
H63 H 0.0541 0.0729 -0.1420 0.036 Uiso 1 1 calc R
C64 C -0.1369(3) 0.1030(3) -0.2387(2) 0.0315(10) Uani 1 1 d .
C65 C -0.0769(4) 0.0388(3) -0.2714(3) 0.0417(11) Uani 1 1 d .
H65A H -0.1141 0.0192 -0.3249 0.063 Uiso 1 1 calc R
H65B H -0.0732 -0.0095 -0.2433 0.063 Uiso 1 1 calc R
H65C H -0.0050 0.0657 -0.2669 0.063 Uiso 1 1 calc R
C66 C -0.1453(4) 0.1738(3) -0.2882(2) 0.0394(11) Uani 1 1 d .
H66A H -0.0741 0.1993 -0.2870 0.059 Uiso 1 1 calc R
H66B H -0.1821 0.2170 -0.2687 0.059 Uiso 1 1 calc R
H66C H -0.1850 0.1503 -0.3404 0.059 Uiso 1 1 calc R
C67 C -0.2481(3) 0.0538(3) -0.2489(3) 0.0425(12) Uani 1 1 d .
H67A H -0.2925 0.0918 -0.2311 0.064 Uiso 1 1 calc R
H67B H -0.2416 0.0067 -0.2194 0.064 Uiso 1 1 calc R
H67C H -0.2808 0.0318 -0.3026 0.064 Uiso 1 1 calc R
C68 C -0.2141(3) 0.2235(3) -0.0941(2) 0.0293(9) Uani 1 1 d .
C69 C -0.2749(3) 0.2554(3) -0.1659(2) 0.0381(11) Uani 1 1 d .
H69A H -0.2993 0.2081 -0.2076 0.057 Uiso 1 1 calc R
H69B H -0.2282 0.2989 -0.1793 0.057 Uiso 1 1 calc R
H69C H -0.3362 0.2794 -0.1567 0.057 Uiso 1 1 calc R
C70 C -0.2866(3) 0.1529(3) -0.0744(3) 0.0388(11) Uani 1 1 d .
H70A H -0.3534 0.1729 -0.0726 0.058 Uiso 1 1 calc R
H70B H -0.2513 0.1379 -0.0249 0.058 Uiso 1 1 calc R
H70C H -0.3011 0.1030 -0.1131 0.058 Uiso 1 1 calc R
C71 C -0.1923(3) 0.2993(3) -0.0309(2) 0.0366(11) Uani 1 1 d .
H71A H -0.1492 0.3464 -0.0428 0.055 Uiso 1 1 calc R
H71B H -0.1541 0.2831 0.0174 0.055 Uiso 1 1 calc R
H71C H -0.2596 0.3166 -0.0268 0.055 Uiso 1 1 calc R
C72 C 0.1454(3) 0.1217(3) 0.0198(2) 0.0320(10) Uani 1 1 d .
C73 C 0.1247(4) 0.1155(3) 0.0970(3) 0.0494(13) Uani 1 1 d .
H73A H 0.0979 0.1666 0.1136 0.074 Uiso 1 1 calc R
H73B H 0.1909 0.1099 0.1343 0.074 Uiso 1 1 calc R
H73C H 0.0722 0.0659 0.0925 0.074 Uiso 1 1 calc R
C74 C 0.2308(3) 0.1976(3) 0.0291(2) 0.0367(11) Uani 1 1 d .
H74A H 0.2456 0.2020 -0.0196 0.055 Uiso 1 1 calc R
H74B H 0.2956 0.1899 0.0667 0.055 Uiso 1 1 calc R
H74C H 0.2057 0.2494 0.0461 0.055 Uiso 1 1 calc R
C75 C 0.1862(4) 0.0412(3) -0.0060(3) 0.0547(14) Uani 1 1 d .
H75A H 0.1315 -0.0076 -0.0132 0.082 Uiso 1 1 calc R
H75B H 0.2501 0.0335 0.0325 0.082 Uiso 1 1 calc R
H75C H 0.2032 0.0462 -0.0540 0.082 Uiso 1 1 calc R
C76 C 0.0945(4) 0.3951(3) 0.0095(2) 0.0349(10) Uani 1 1 d .
H76A H 0.1037 0.4489 -0.0109 0.042 Uiso 1 1 calc R
H76B H 0.0216 0.3887 0.0148 0.042 Uiso 1 1 calc R
C77 C 0.1633(3) 0.4121(3) 0.0875(2) 0.0281(9) Uani 1 1 d .
C78 C 0.2516(3) 0.4753(3) 0.1112(3) 0.0365(11) Uani 1 1 d .
H78 H 0.2675 0.5094 0.0757 0.044 Uiso 1 1 calc R
C79 C 0.3166(4) 0.4894(3) 0.1855(3) 0.0445(12) Uani 1 1 d .
H79 H 0.3759 0.5327 0.2000 0.053 Uiso 1 1 calc R
C80 C 0.2954(4) 0.4410(3) 0.2381(3) 0.0465(12) Uani 1 1 d .
H80 H 0.3401 0.4505 0.2887 0.056 Uiso 1 1 calc R
C81 C 0.2086(4) 0.3785(3) 0.2166(3) 0.0409(11) Uani 1 1 d .
H81 H 0.1927 0.3451 0.2525 0.049 Uiso 1 1 calc R
C82 C 0.1452(3) 0.3646(3) 0.1432(2) 0.0331(10) Uani 1 1 d .
H82 H 0.0864 0.3209 0.1295 0.040 Uiso 1 1 calc R
Ce1 Ce 0.628968(17) 0.230071(14) 0.353105(12) 0.02317(7) Uani 1 1 d .
Ce2 Ce 0.088589(17) 0.279327(14) -0.100307(12) 0.02291(7) Uani 1 1 d .

loop_
_atom_site_aniso_label
_atom_site_aniso_U_11
_atom_site_aniso_U_22
_atom_site_aniso_U_33
_atom_site_aniso_U_23
_atom_site_aniso_U_13
_atom_site_aniso_U_12
C1 0.026(2) 0.029(2) 0.021(2) 0.0073(18) 0.0085(17) 0.0057(18)
C2 0.032(2) 0.026(2) 0.027(2) 0.0079(18) 0.0135(18) 0.0114(18)
C3 0.027(2) 0.027(2) 0.023(2) 0.0049(18) 0.0078(17) 0.0119(18)
C4 0.033(2) 0.023(2) 0.023(2) 0.0096(18) 0.0140(18) 0.0110(18)
C5 0.025(2) 0.027(2) 0.020(2) 0.0073(17) 0.0072(17) 0.0024(18)
C6 0.027(2) 0.032(2) 0.034(2) 0.007(2) 0.0135(19) 0.0085(19)
C7 0.032(2) 0.043(3) 0.048(3) 0.016(2) 0.021(2) 0.019(2)
C8 0.031(2) 0.034(2) 0.045(3) 0.016(2) 0.015(2) 0.016(2)
C9 0.025(2) 0.039(3) 0.048(3) 0.008(2) 0.010(2) 0.004(2)
C10 0.040(3) 0.034(2) 0.026(2) -0.0023(19) 0.0093(19) 0.014(2)
C11 0.048(3) 0.032(3) 0.044(3) -0.010(2) 0.006(2) 0.015(2)
C12 0.054(3) 0.053(3) 0.029(2) 0.001(2) 0.015(2) 0.019(3)
C13 0.043(3) 0.042(3) 0.036(3) -0.010(2) 0.005(2) 0.009(2)
C14 0.035(2) 0.021(2) 0.023(2) 0.0032(17) 0.0121(18) 0.0097(18)
C15 0.047(3) 0.025(2) 0.042(3) 0.004(2) 0.021(2) 0.008(2)
C16 0.037(3) 0.029(2) 0.037(2) 0.005(2) 0.019(2) 0.013(2)
C17 0.050(3) 0.038(3) 0.034(3) 0.011(2) 0.009(2) 0.025(2)
C18 0.021(2) 0.030(2) 0.034(2) 0.0004(19) 0.0078(18) 0.0030(18)
C19 0.022(2) 0.021(2) 0.038(2) 0.0031(18) 0.0137(18) 0.0023(17)
C20 0.029(2) 0.027(2) 0.028(2) 0.0071(19) 0.0127(18) 0.0013(18)
C21 0.022(2) 0.024(2) 0.042(3) 0.005(2) 0.0133(19) -0.0004(18)
C22 0.026(2) 0.033(2) 0.038(3) -0.004(2) 0.012(2) 0.0017(19)
C23 0.025(2) 0.053(3) 0.040(3) -0.002(2) 0.004(2) 0.010(2)
C24 0.040(3) 0.136(6) 0.035(3) 0.005(3) -0.001(2) 0.035(4)
C25 0.024(3) 0.055(3) 0.084(4) -0.007(3) 0.001(3) 0.007(2)
C26 0.033(3) 0.058(3) 0.055(3) 0.018(3) 0.006(2) 0.013(2)
C27 0.037(3) 0.028(2) 0.039(3) 0.006(2) 0.022(2) 0.005(2)
C28 0.057(3) 0.030(2) 0.048(3) 0.006(2) 0.030(2) 0.010(2)
C29 0.039(3) 0.042(3) 0.062(3) 0.009(2) 0.030(2) 0.009(2)
C30 0.058(3) 0.038(3) 0.039(3) 0.005(2) 0.028(2) 0.007(2)
C31 0.034(3) 0.025(2) 0.060(3) 0.007(2) 0.023(2) 0.010(2)
C32 0.056(3) 0.029(3) 0.106(5) -0.011(3) 0.036(3) 0.006(3)
C33 0.036(3) 0.041(3) 0.065(3) 0.006(3) 0.024(2) 0.016(2)
C34 0.067(4) 0.048(3) 0.079(4) 0.030(3) 0.037(3) 0.030(3)
C35 0.029(2) 0.042(3) 0.036(3) 0.007(2) 0.006(2) 0.001(2)
C36 0.027(2) 0.047(3) 0.025(2) 0.006(2) -0.0004(18) 0.002(2)
C37 0.044(3) 0.060(3) 0.030(3) 0.010(2) 0.005(2) -0.001(3)
C38 0.044(3) 0.089(5) 0.034(3) -0.007(3) 0.013(2) -0.006(3)
C39 0.052(3) 0.062(4) 0.044(3) -0.018(3) 0.007(3) 0.002(3)
C40 0.060(3) 0.047(3) 0.042(3) -0.002(3) 0.004(3) 0.003(3)
C41 0.041(3) 0.050(3) 0.033(3) 0.003(2) 0.009(2) 0.000(2)
C42 0.025(2) 0.024(2) 0.028(2) 0.0058(18) 0.0113(18) 0.0046(18)
C43 0.032(2) 0.027(2) 0.032(2) 0.0079(19) 0.0164(19) 0.0064(19)
C44 0.029(2) 0.027(2) 0.028(2) 0.0039(18) 0.0108(18) 0.0050(19)
C45 0.025(2) 0.027(2) 0.030(2) 0.0098(18) 0.0118(18) 0.0042(18)
C46 0.034(2) 0.021(2) 0.033(2) 0.0037(18) 0.0151(19) 0.0041(18)
C47 0.038(3) 0.030(2) 0.036(2) 0.004(2) 0.018(2) 0.012(2)
C48 0.046(3) 0.027(2) 0.049(3) 0.000(2) 0.017(2) 0.015(2)
C49 0.049(3) 0.044(3) 0.045(3) 0.001(2) 0.027(2) 0.012(2)
C50 0.057(3) 0.042(3) 0.036(3) -0.005(2) 0.012(2) 0.019(3)
C51 0.026(2) 0.030(2) 0.038(2) 0.007(2) 0.0105(19) 0.0030(19)
C52 0.028(2) 0.040(3) 0.056(3) 0.012(2) 0.012(2) -0.003(2)
C53 0.027(2) 0.040(3) 0.040(3) 0.014(2) 0.008(2) 0.012(2)
C54 0.033(3) 0.040(3) 0.040(3) 0.001(2) 0.002(2) 0.003(2)
C55 0.032(2) 0.030(2) 0.038(2) 0.012(2) 0.016(2) 0.0141(19)
C56 0.050(3) 0.061(3) 0.048(3) 0.030(3) 0.021(2) 0.029(3)
C57 0.042(3) 0.023(2) 0.067(3) 0.007(2) 0.019(2) 0.008(2)
C58 0.029(2) 0.031(2) 0.039(3) 0.009(2) 0.0115(19) 0.0089(19)
C59 0.024(2) 0.023(2) 0.028(2) 0.0079(18) 0.0039(17) 0.0002(17)
C60 0.023(2) 0.025(2) 0.029(2) 0.0103(18) 0.0050(17) 0.0026(18)
C61 0.025(2) 0.028(2) 0.026(2) 0.0052(18) 0.0054(18) 0.0025(18)
C62 0.024(2) 0.025(2) 0.036(2) 0.0113(19) 0.0056(18) 0.0006(18)
C63 0.031(2) 0.023(2) 0.039(3) 0.0072(19) 0.012(2) 0.0027(19)
C64 0.026(2) 0.032(2) 0.033(2) 0.001(2) 0.0048(19) 0.0017(19)
C65 0.041(3) 0.041(3) 0.036(3) -0.004(2) 0.004(2) 0.006(2)
C66 0.046(3) 0.041(3) 0.029(2) 0.006(2) 0.009(2) 0.001(2)
C67 0.038(3) 0.041(3) 0.041(3) 0.003(2) 0.002(2) -0.004(2)
C68 0.022(2) 0.035(2) 0.032(2) 0.0103(19) 0.0080(18) 0.0024(19)
C69 0.032(3) 0.045(3) 0.039(3) 0.010(2) 0.009(2) 0.012(2)
C70 0.029(2) 0.040(3) 0.050(3) 0.013(2) 0.013(2) 0.005(2)
C71 0.029(2) 0.041(3) 0.042(3) 0.007(2) 0.012(2) 0.013(2)
C72 0.031(2) 0.031(2) 0.035(2) 0.016(2) 0.0047(19) 0.0054(19)
C73 0.044(3) 0.062(3) 0.044(3) 0.033(3) 0.005(2) 0.009(3)
C74 0.028(2) 0.042(3) 0.040(3) 0.016(2) 0.004(2) 0.007(2)
C75 0.052(3) 0.041(3) 0.063(3) 0.011(3) -0.005(3) 0.022(3)
C76 0.043(3) 0.033(2) 0.032(2) 0.007(2) 0.015(2) 0.005(2)
C77 0.028(2) 0.025(2) 0.033(2) 0.0021(19) 0.0116(19) 0.0083(18)
C78 0.038(3) 0.030(2) 0.044(3) 0.003(2) 0.018(2) 0.000(2)
C79 0.028(3) 0.042(3) 0.057(3) -0.001(3) 0.007(2) -0.002(2)
C80 0.044(3) 0.047(3) 0.039(3) 0.001(2) -0.002(2) 0.005(2)
C81 0.051(3) 0.039(3) 0.033(3) 0.011(2) 0.009(2) 0.005(2)
C82 0.031(2) 0.032(2) 0.035(2) 0.004(2) 0.009(2) 0.001(2)
Ce1 0.02319(13) 0.02455(13) 0.02336(13) 0.00606(10) 0.00761(10) 0.00490(10)
Ce2 0.02510(13) 0.02132(13) 0.02348(13) 0.00475(10) 0.00832(10) 0.00314(10)

loop_
_atom_type_symbol
_atom_type_description
_atom_type_scat_dispersion_real
_atom_type_scat_dispersion_imag
_atom_type_scat_source
C C 0.0033 0.0016 'International Tables Vol C Tables 4.2.6.8 and 6.1.1.4'
H H 0.0000 0.0000 'International Tables Vol C Tables 4.2.6.8 and 6.1.1.4'
Ce Ce -0.2486 2.6331 'International Tables Vol C Tables 4.2.6.8 and 6.1.1.4'

loop_
_geom_angle_atom_site_label_1
_geom_angle_atom_site_label_2
_geom_angle_atom_site_label_3
_geom_angle
C5 C1 C2 106.6(3)
C5 C1 C6 120.1(3)
C2 C1 C6 132.3(3)
C5 C1 Ce1 69.4(2)
C2 C1 Ce1 75.4(2)
C6 C1 Ce1 128.1(2)
C3 C2 C1 106.1(3)
C3 C2 C10 117.3(3)
C1 C2 C10 133.7(3)
C3 C2 Ce1 68.5(2)
C1 C2 Ce1 76.8(2)
C10 C2 Ce1 132.8(3)
C4 C3 C2 110.6(4)
C4 C3 Ce1 74.1(2)
C2 C3 Ce1 83.2(2)
C4 C3 H3 124.7
C2 C3 H3 124.7
Ce1 C3 H3 110.2
C3 C4 C5 105.8(3)
C3 C4 C14 126.2(4)
C5 C4 C14 128.0(4)
C3 C4 Ce1 76.8(2)
C5 C4 Ce1 78.3(2)
C14 C4 Ce1 110.5(2)
C4 C5 C1 110.7(4)
C4 C5 Ce1 72.7(2)
C1 C5 Ce1 82.8(2)
C4 C5 H5 124.6
C1 C5 H5 124.6
Ce1 C5 H5 111.9
C9 C6 C7 105.9(3)
C9 C6 C8 106.0(3)
C7 C6 C8 110.3(3)
C9 C6 C1 111.2(3)
C7 C6 C1 109.5(3)
C8 C6 C1 113.7(3)
C6 C7 H7A 109.5
C6 C7 H7B 109.5
H7A C7 H7B 109.5
C6 C7 H7C 109.5
H7A C7 H7C 109.5
H7B C7 H7C 109.5
C6 C8 H8A 109.5
C6 C8 H8B 109.5
H8A C8 H8B 109.5
C6 C8 H8C 109.5
H8A C8 H8C 109.5
H8B C8 H8C 109.5
C6 C9 H9A 109.5
C6 C9 H9B 109.5
H9A C9 H9B 109.5
C6 C9 H9C 109.5
H9A C9 H9C 109.5
H9B C9 H9C 109.5
C13 C10 C11 105.4(4)
C13 C10 C12 106.7(4)
C11 C10 C12 108.3(3)
C13 C10 C2 111.7(3)
C11 C10 C2 117.6(3)
C12 C10 C2 106.7(4)
C10 C11 H11A 109.5
C10 C11 H11B 109.5
H11A C11 H11B 109.5
C10 C11 H11C 109.5
H11A C11 H11C 109.5
H11B C11 H11C 109.5
C10 C12 H12A 109.5
C10 C12 H12B 109.5
H12A C12 H12B 109.5
C10 C12 H12C 109.5
H12A C12 H12C 109.5
H12B C12 H12C 109.5
C10 C13 H13A 109.5
C10 C13 H13B 109.5
H13A C13 H13B 109.5
C10 C13 H13C 109.5
H13A C13 H13C 109.5
H13B C13 H13C 109.5
C4 C14 C15 110.7(3)
C4 C14 C17 110.2(3)
C15 C14 C17 109.7(3)
C4 C14 C16 108.9(3)
C15 C14 C16 109.0(3)
C17 C14 C16 108.3(3)
C14 C15 H15A 109.5
C14 C15 H15B 109.5
H15A C15 H15B 109.5
C14 C15 H15C 109.5
H15A C15 H15C 109.5
H15B C15 H15C 109.5
C14 C16 H16A 109.5
C14 C16 H16B 109.5
H16A C16 H16B 109.5
C14 C16 H16C 109.5
H16A C16 H16C 109.5
H16B C16 H16C 109.5
C14 C17 H17A 109.5
C14 C17 H17B 109.5
H17A C17 H17B 109.5
C14 C17 H17C 109.5
H17A C17 H17C 109.5
H17B C17 H17C 109.5
C22 C18 C19 105.4(4)
C22 C18 C23 117.8(4)
C19 C18 C23 134.4(4)
C22 C18 Ce1 68.6(2)
C19 C18 Ce1 76.7(2)
C23 C18 Ce1 131.5(3)
C20 C19 C18 106.8(3)
C20 C19 C27 121.5(4)
C18 C19 C27 130.9(4)
C20 C19 Ce1 69.7(2)
C18 C19 Ce1 75.1(2)
C27 C19 Ce1 127.9(3)
C21 C20 C19 110.8(4)
C21 C20 Ce1 73.4(2)
C19 C20 Ce1 82.0(2)
C21 C20 H20 124.6
C19 C20 H20 124.6
Ce1 C20 H20 112.0
C22 C21 C20 105.9(4)
C22 C21 C31 125.4(4)
C20 C21 C31 128.7(4)
C22 C21 Ce1 75.7(2)
C20 C21 Ce1 77.5(2)
C31 C21 Ce1 111.9(2)
C21 C22 C18 111.1(4)
C21 C22 Ce1 75.0(2)
C18 C22 Ce1 82.5(2)
C21 C22 H22 124.5
C18 C22 H22 124.5
Ce1 C22 H22 110.1
C24 C23 C26 105.2(4)
C24 C23 C25 106.7(4)
C26 C23 C25 110.1(4)
C24 C23 C18 110.7(4)
C26 C23 C18 117.1(4)
C25 C23 C18 106.6(4)
C23 C24 H24A 109.5
C23 C24 H24B 109.5
H24A C24 H24B 109.5
C23 C24 H24C 109.5
H24A C24 H24C 109.5
H24B C24 H24C 109.5
C23 C25 H25A 109.5
C23 C25 H25B 109.5
H25A C25 H25B 109.5
C23 C25 H25C 109.5
H25A C25 H25C 109.5
H25B C25 H25C 109.5
C23 C26 H26A 109.5
C23 C26 H26B 109.5
H26A C26 H26B 109.5
C23 C26 H26C 109.5
H26A C26 H26C 109.5
H26B C26 H26C 109.5
C28 C27 C30 105.9(4)
C28 C27 C29 110.8(4)
C30 C27 C29 105.1(3)
C28 C27 C19 113.6(3)
C30 C27 C19 110.2(3)
C29 C27 C19 110.8(3)
C27 C28 H28A 109.5
C27 C28 H28B 109.5
H28A C28 H28B 109.5
C27 C28 H28C 109.5
H28A C28 H28C 109.5
H28B C28 H28C 109.5
C27 C29 H29A 109.5
C27 C29 H29B 109.5
H29A C29 H29B 109.5
C27 C29 H29C 109.5
H29A C29 H29C 109.5
H29B C29 H29C 109.5
C27 C30 H30A 109.5
C27 C30 H30B 109.5
H30A C30 H30B 109.5
C27 C30 H30C 109.5
H30A C30 H30C 109.5
H30B C30 H30C 109.5
C34 C31 C33 109.6(4)
C34 C31 C21 111.4(4)
C33 C31 C21 107.9(4)
C34 C31 C32 109.8(4)
C33 C31 C32 108.3(4)
C21 C31 C32 109.8(4)
C31 C32 H32A 109.5
C31 C32 H32B 109.5
H32A C32 H32B 109.5
C31 C32 H32C 109.5
H32A C32 H32C 109.5
H32B C32 H32C 109.5
C31 C33 H33A 109.5
C31 C33 H33B 109.5
H33A C33 H33B 109.5
C31 C33 H33C 109.5
H33A C33 H33C 109.5
H33B C33 H33C 109.5
C31 C34 H34A 109.5
C31 C34 H34B 109.5
H34A C34 H34B 109.5
C31 C34 H34C 109.5
H34A C34 H34C 109.5
H34B C34 H34C 109.5
C36 C35 Ce1 93.1(3)
C36 C35 H35A 113.1
Ce1 C35 H35A 113.1
C36 C35 H35B 113.1
Ce1 C35 H35B 113.1
H35A C35 H35B 110.5
C41 C36 C37 114.9(4)
C41 C36 C35 121.8(4)
C37 C36 C35 123.1(4)
C41 C36 Ce1 86.4(3)
C37 C36 Ce1 124.1(3)
C35 C36 Ce1 58.6(2)
C38 C37 C36 121.4(5)
C38 C37 H37 119.3
C36 C37 H37 119.3
C37 C38 C39 121.6(5)
C37 C38 H38 119.2
C39 C38 H38 119.2
C40 C39 C38 118.3(5)
C40 C39 H39 120.9
C38 C39 H39 120.9
C39 C40 C41 121.0(5)
C39 C40 H40 119.5
C41 C40 H40 119.5
C40 C41 C36 122.7(5)
C40 C41 H41 118.6
C36 C41 H41 118.6
C43 C42 C46 106.1(3)
C43 C42 C51 134.8(3)
C46 C42 C51 117.7(3)
C43 C42 Ce2 77.3(2)
C46 C42 Ce2 70.7(2)
C51 C42 Ce2 126.3(3)
C44 C43 C42 107.1(3)
C44 C43 C47 120.8(4)
C42 C43 C47 131.7(4)
C44 C43 Ce2 70.4(2)
C42 C43 Ce2 74.2(2)
C47 C43 Ce2 126.5(3)
C45 C44 C43 110.5(4)
C45 C44 Ce2 73.6(2)
C43 C44 Ce2 81.0(2)
C45 C44 H44 124.8
C43 C44 H44 124.8
Ce2 C44 H44 112.6
C46 C45 C44 106.0(3)
C46 C45 C55 128.5(4)
C44 C45 C55 125.4(4)
C46 C45 Ce2 76.0(2)
C44 C45 Ce2 77.0(2)
C55 C45 Ce2 110.6(2)
C45 C46 C42 110.3(4)
C45 C46 Ce2 74.4(2)
C42 C46 Ce2 80.0(2)
C45 C46 H46 124.9
C42 C46 H46 124.9
Ce2 C46 H46 112.8
C48 C47 C49 111.5(4)
C48 C47 C50 106.9(4)
C49 C47 C50 104.4(4)
C48 C47 C43 113.3(3)
C49 C47 C43 110.0(3)
C50 C47 C43 110.4(3)
C47 C48 H48A 109.5
C47 C48 H48B 109.5
H48A C48 H48B 109.5
C47 C48 H48C 109.5
H48A C48 H48C 109.5
H48B C48 H48C 109.5
C47 C49 H49A 109.5
C47 C49 H49B 109.5
H49A C49 H49B 109.5
C47 C49 H49C 109.5
H49A C49 H49C 109.5
H49B C49 H49C 109.5
C47 C50 H50A 109.5
C47 C50 H50B 109.5
H50A C50 H50B 109.5
C47 C50 H50C 109.5
H50A C50 H50C 109.5
H50B C50 H50C 109.5
C54 C51 C53 106.2(4)
C54 C51 C52 107.5(4)
C53 C51 C52 107.2(3)
C54 C51 C42 111.1(3)
C53 C51 C42 117.2(3)
C52 C51 C42 107.2(3)
C51 C52 H52A 109.5
C51 C52 H52B 109.5
H52A C52 H52B 109.5
C51 C52 H52C 109.5
H52A C52 H52C 109.5
H52B C52 H52C 109.5
C51 C53 H53A 109.5
C51 C53 H53B 109.5
H53A C53 H53B 109.5
C51 C53 H53C 109.5
H53A C53 H53C 109.5
H53B C53 H53C 109.5
C51 C54 H54A 109.5
C51 C54 H54B 109.5
H54A C54 H54B 109.5
C51 C54 H54C 109.5
H54A C54 H54C 109.5
H54B C54 H54C 109.5
C45 C55 C58 110.3(3)
C45 C55 C57 110.4(3)
C58 C55 C57 109.2(3)
C45 C55 C56 110.9(3)
C58 C55 C56 108.1(4)
C57 C55 C56 107.9(4)
C55 C56 H56A 109.5
C55 C56 H56B 109.5
H56A C56 H56B 109.5
C55 C56 H56C 109.5
H56A C56 H56C 109.5
H56B C56 H56C 109.5
C55 C57 H57A 109.5
C55 C57 H57B 109.5
H57A C57 H57B 109.5
C55 C57 H57C 109.5
H57A C57 H57C 109.5
H57B C57 H57C 109.5
C55 C58 H58A 109.5
C55 C58 H58B 109.5
H58A C58 H58B 109.5
C55 C58 H58C 109.5
H58A C58 H58C 109.5
H58B C58 H58C 109.5
C63 C59 C60 106.1(3)
C63 C59 C64 120.4(4)
C60 C59 C64 133.1(4)
C63 C59 Ce2 70.5(2)
C60 C59 Ce2 75.0(2)
C64 C59 Ce2 124.4(3)
C61 C60 C59 106.7(3)
C61 C60 C68 118.8(3)
C59 C60 C68 133.2(3)
C61 C60 Ce2 70.7(2)
C59 C60 Ce2 76.4(2)
C68 C60 Ce2 127.3(3)
C62 C61 C60 110.6(4)
C62 C61 Ce2 74.7(2)
C60 C61 Ce2 80.3(2)
C62 C61 H61 124.7
C60 C61 H61 124.7
Ce2 C61 H61 112.3
C63 C62 C61 105.2(4)
C63 C62 C72 127.2(4)
C61 C62 C72 127.3(4)
C63 C62 Ce2 76.3(2)
C61 C62 Ce2 75.6(2)
C72 C62 Ce2 108.8(2)
C62 C63 C59 111.3(4)
C62 C63 Ce2 74.4(2)
C59 C63 Ce2 80.6(2)
C62 C63 H63 124.3
C59 C63 H63 124.3
Ce2 C63 H63 112.5
C65 C64 C66 106.6(4)
C65 C64 C59 111.3(3)
C66 C64 C59 112.7(3)
C65 C64 C67 104.8(3)
C66 C64 C67 110.0(4)
C59 C64 C67 111.1(3)
C64 C65 H65A 109.5
C64 C65 H65B 109.5
H65A C65 H65B 109.5
C64 C65 H65C 109.5
H65A C65 H65C 109.5
H65B C65 H65C 109.5
C64 C66 H66A 109.5
C64 C66 H66B 109.5
H66A C66 H66B 109.5
C64 C66 H66C 109.5
H66A C66 H66C 109.5
H66B C66 H66C 109.5
C64 C67 H67A 109.5
C64 C67 H67B 109.5
H67A C67 H67B 109.5
C64 C67 H67C 109.5
H67A C67 H67C 109.5
H67B C67 H67C 109.5
C69 C68 C71 105.0(3)
C69 C68 C70 109.5(3)
C71 C68 C70 107.3(3)
C69 C68 C60 117.0(3)
C71 C68 C60 111.4(3)
C70 C68 C60 106.4(3)
C68 C69 H69A 109.5
C68 C69 H69B 109.5
H69A C69 H69B 109.5
C68 C69 H69C 109.5
H69A C69 H69C 109.5
H69B C69 H69C 109.5
C68 C70 H70A 109.5
C68 C70 H70B 109.5
H70A C70 H70B 109.5
C68 C70 H70C 109.5
H70A C70 H70C 109.5
H70B C70 H70C 109.5
C68 C71 H71A 109.5
C68 C71 H71B 109.5
H71A C71 H71B 109.5
C68 C71 H71C 109.5
H71A C71 H71C 109.5
H71B C71 H71C 109.5
C62 C72 C74 108.7(3)
C62 C72 C75 110.8(4)
C74 C72 C75 108.8(4)
C62 C72 C73 110.8(4)
C74 C72 C73 108.5(4)
C75 C72 C73 109.2(4)
C72 C73 H73A 109.5
C72 C73 H73B 109.5
H73A C73 H73B 109.5
C72 C73 H73C 109.5
H73A C73 H73C 109.5
H73B C73 H73C 109.5
C72 C74 H74A 109.5
C72 C74 H74B 109.5
H74A C74 H74B 109.5
C72 C74 H74C 109.5
H74A C74 H74C 109.5
H74B C74 H74C 109.5
C72 C75 H75A 109.5
C72 C75 H75B 109.5
H75A C75 H75B 109.5
C72 C75 H75C 109.5
H75A C75 H75C 109.5
H75B C75 H75C 109.5
C77 C76 Ce2 130.4(3)
C77 C76 H76A 104.7
Ce2 C76 H76A 104.7
C77 C76 H76B 104.7
Ce2 C76 H76B 104.7
H76A C76 H76B 105.7
C78 C77 C82 115.7(4)
C78 C77 C76 122.8(4)
C82 C77 C76 121.5(4)
C79 C78 C77 121.5(4)
C79 C78 H78 119.2
C77 C78 H78 119.2
C80 C79 C78 120.5(4)
C80 C79 H79 119.7
C78 C79 H79 119.7
C79 C80 C81 119.3(4)
C79 C80 H80 120.4
C81 C80 H80 120.4
C82 C81 C80 119.9(4)
C82 C81 H81 120.0
C80 C81 H81 120.0
C81 C82 C77 123.0(4)
C81 C82 H82 118.5
C77 C82 H82 118.5
C35 Ce1 C21 93.93(14)
C35 Ce1 C4 114.99(13)
C21 Ce1 C4 147.85(12)
C35 Ce1 C22 123.15(14)
C21 Ce1 C22 29.26(12)
C4 Ce1 C22 119.87(13)
C35 Ce1 C3 132.33(13)
C21 Ce1 C3 119.58(12)
C4 Ce1 C3 29.14(11)
C22 Ce1 C3 94.14(12)
C35 Ce1 C20 85.12(13)
C21 Ce1 C20 29.16(11)
C4 Ce1 C20 156.15(12)
C22 Ce1 C20 47.19(12)
C3 Ce1 C20 140.20(12)
C35 Ce1 C5 88.15(13)
C21 Ce1 C5 154.07(11)
C4 Ce1 C5 29.03(11)
C22 Ce1 C5 139.42(12)
C3 Ce1 C5 46.80(12)
C20 Ce1 C5 173.00(12)
C35 Ce1 C18 131.82(13)
C21 Ce1 C18 48.22(12)
C4 Ce1 C18 110.93(12)
C22 Ce1 C18 28.94(11)
C3 Ce1 C18 95.40(12)
C20 Ce1 C18 46.98(12)
C5 Ce1 C18 139.46(11)
C35 Ce1 C19 106.13(13)
C21 Ce1 C19 47.72(11)
C4 Ce1 C19 128.09(11)
C22 Ce1 C19 46.92(11)
C3 Ce1 C19 121.42(11)
C20 Ce1 C19 28.30(11)
C5 Ce1 C19 154.78(11)
C18 Ce1 C19 28.22(11)
C35 Ce1 C2 111.91(12)
C21 Ce1 C2 110.16(12)
C4 Ce1 C2 47.48(11)
C22 Ce1 C2 94.91(12)
C3 Ce1 C2 28.31(10)
C20 Ce1 C2 138.95(11)
C5 Ce1 C2 46.16(11)
C18 Ce1 C2 109.32(11)
C19 Ce1 C2 137.46(11)
C35 Ce1 C1 87.09(12)
C21 Ce1 C1 126.35(11)
C4 Ce1 C1 47.21(11)
C22 Ce1 C1 120.15(12)
C3 Ce1 C1 46.29(11)
C20 Ce1 C1 152.96(11)
C5 Ce1 C1 27.86(11)
C18 Ce1 C1 137.03(11)
C19 Ce1 C1 165.20(11)
C2 Ce1 C1 27.75(10)
C35 Ce1 C36 28.29(12)
C21 Ce1 C36 103.34(12)
C4 Ce1 C36 108.80(12)
C22 Ce1 C36 129.44(13)
C3 Ce1 C36 136.32(12)
C20 Ce1 C36 82.53(12)
C5 Ce1 C36 90.62(12)
C18 Ce1 C36 120.80(11)
C19 Ce1 C36 92.64(11)
C2 Ce1 C36 129.88(11)
C1 Ce1 C36 102.15(11)
C76 Ce2 C45 91.34(13)
C76 Ce2 C62 100.79(13)
C45 Ce2 C62 167.71(12)
C76 Ce2 C46 79.65(13)
C45 Ce2 C46 29.56(11)
C62 Ce2 C46 151.19(12)
C76 Ce2 C61 81.47(13)
C45 Ce2 C61 158.28(11)
C62 Ce2 C61 29.66(11)
C46 Ce2 C61 159.98(12)
C76 Ce2 C63 128.02(13)
C45 Ce2 C63 139.55(12)
C62 Ce2 C63 29.33(12)
C46 Ce2 C63 148.34(12)
C61 Ce2 C63 47.56(12)
C76 Ce2 C44 120.71(13)
C45 Ce2 C44 29.43(11)
C62 Ce2 C44 138.33(12)
C46 Ce2 C44 47.71(12)
C61 Ce2 C44 151.83(12)
C63 Ce2 C44 110.85(12)
C76 Ce2 C42 100.20(12)
C45 Ce2 C42 48.85(11)
C62 Ce2 C42 125.69(11)
C46 Ce2 C42 29.34(11)
C61 Ce2 C42 152.56(11)
C63 Ce2 C42 120.01(11)
C44 Ce2 C42 47.61(12)
C76 Ce2 C60 94.22(13)
C45 Ce2 C60 133.00(11)
C62 Ce2 C60 48.70(11)
C46 Ce2 C60 159.81(11)
C61 Ce2 C60 28.99(11)
C63 Ce2 C60 47.43(11)
C44 Ce2 C60 124.86(11)
C42 Ce2 C60 165.48(11)
C76 Ce2 C59 122.81(13)
C45 Ce2 C59 125.41(11)
C62 Ce2 C59 48.54(11)
C46 Ce2 C59 152.13(12)
C61 Ce2 C59 47.52(11)
C63 Ce2 C59 28.87(11)
C44 Ce2 C59 104.47(11)
C42 Ce2 C59 136.89(11)
C60 Ce2 C59 28.62(11)
C76 Ce2 C43 126.35(13)
C45 Ce2 C43 48.19(11)
C62 Ce2 C43 120.91(12)
C46 Ce2 C43 47.39(11)
C61 Ce2 C43 148.91(11)
C63 Ce2 C43 101.93(12)
C44 Ce2 C43 28.63(11)
C42 Ce2 C43 28.51(11)
C60 Ce2 C43 138.17(11)
C59 Ce2 C43 110.29(11)

loop_
_geom_bond_atom_site_label_1
_geom_bond_atom_site_label_2
_geom_bond_distance
C1 C5 1.418(5)
C1 C2 1.439(5)
C1 C6 1.549(5)
C1 Ce1 3.010(4)
C2 C3 1.429(5)
C2 C10 1.556(5)
C2 Ce1 2.992(4)
C3 C4 1.402(5)
C3 Ce1 2.803(4)
C3 H3 0.9500
C4 C5 1.407(5)
C4 C14 1.528(5)
C4 Ce1 2.769(4)
C5 Ce1 2.840(4)
C5 H5 0.9500
C6 C9 1.530(6)
C6 C7 1.544(5)
C6 C8 1.544(6)
C7 H7A 0.9800
C7 H7B 0.9800
C7 H7C 0.9800
C8 H8A 0.9800
C8 H8B 0.9800
C8 H8C 0.9800
C9 H9A 0.9800
C9 H9B 0.9800
C9 H9C 0.9800
C10 C13 1.533(6)
C10 C11 1.542(6)
C10 C12 1.546(6)
C11 H11A 0.9800
C11 H11B 0.9800
C11 H11C 0.9800
C12 H12A 0.9800
C12 H12B 0.9800
C12 H12C 0.9800
C13 H13A 0.9800
C13 H13B 0.9800
C13 H13C 0.9800
C14 C15 1.534(6)
C14 C17 1.536(5)
C14 C16 1.540(5)
C15 H15A 0.9800
C15 H15B 0.9800
C15 H15C 0.9800
C16 H16A 0.9800
C16 H16B 0.9800
C16 H16C 0.9800
C17 H17A 0.9800
C17 H17B 0.9800
C17 H17C 0.9800
C18 C22 1.440(5)
C18 C19 1.444(6)
C18 C23 1.545(6)
C18 Ce1 2.949(4)
C19 C20 1.422(5)
C19 C27 1.550(5)
C19 Ce1 2.970(4)
C20 C21 1.404(5)
C20 Ce1 2.813(4)
C20 H20 0.9500
C21 C22 1.397(6)
C21 C31 1.534(6)
C21 Ce1 2.761(4)
C22 Ce1 2.770(4)
C22 H22 0.9500
C23 C24 1.540(6)
C23 C26 1.540(6)
C23 C25 1.542(7)
C24 H24A 0.9800
C24 H24B 0.9800
C24 H24C 0.9800
C25 H25A 0.9800
C25 H25B 0.9800
C25 H25C 0.9800
C26 H26A 0.9800
C26 H26B 0.9800
C26 H26C 0.9800
C27 C28 1.537(6)
C27 C30 1.539(6)
C27 C29 1.542(6)
C28 H28A 0.9800
C28 H28B 0.9800
C28 H28C 0.9800
C29 H29A 0.9800
C29 H29B 0.9800
C29 H29C 0.9800
C30 H30A 0.9800
C30 H30B 0.9800
C30 H30C 0.9800
C31 C34 1.519(7)
C31 C33 1.526(6)
C31 C32 1.540(6)
C32 H32A 0.9800
C32 H32B 0.9800
C32 H32C 0.9800
C33 H33A 0.9800
C33 H33B 0.9800
C33 H33C 0.9800
C34 H34A 0.9800
C34 H34B 0.9800
C34 H34C 0.9800
C35 C36 1.434(6)
C35 Ce1 2.584(4)
C35 H35A 0.9900
C35 H35B 0.9900
C36 C41 1.409(6)
C36 C37 1.420(6)
C36 Ce1 3.023(4)
C37 C38 1.382(7)
C37 H37 0.9500
C38 C39 1.386(8)
C38 H38 0.9500
C39 C40 1.369(7)
C39 H39 0.9500
C40 C41 1.383(7)
C40 H40 0.9500
C41 H41 0.9500
C42 C43 1.434(6)
C42 C46 1.439(5)
C42 C51 1.553(6)
C42 Ce2 2.893(4)
C43 C44 1.422(5)
C43 C47 1.546(5)
C43 Ce2 2.932(4)
C44 C45 1.410(5)
C44 Ce2 2.795(4)
C44 H44 0.9500
C45 C46 1.410(6)
C45 C55 1.526(5)
C45 Ce2 2.752(4)
C46 Ce2 2.773(4)
C46 H46 0.9500
C47 C48 1.535(6)
C47 C49 1.539(6)
C47 C50 1.543(6)
C48 H48A 0.9800
C48 H48B 0.9800
C48 H48C 0.9800
C49 H49A 0.9800
C49 H49B 0.9800
C49 H49C 0.9800
C50 H50A 0.9800
C50 H50B 0.9800
C50 H50C 0.9800
C51 C54 1.529(6)
C51 C53 1.543(6)
C51 C52 1.549(6)
C52 H52A 0.9800
C52 H52B 0.9800
C52 H52C 0.9800
C53 H53A 0.9800
C53 H53B 0.9800
C53 H53C 0.9800
C54 H54A 0.9800
C54 H54B 0.9800
C54 H54C 0.9800
C55 C58 1.533(5)
C55 C57 1.538(6)
C55 C56 1.539(6)
C56 H56A 0.9800
C56 H56B 0.9800
C56 H56C 0.9800
C57 H57A 0.9800
C57 H57B 0.9800
C57 H57C 0.9800
C58 H58A 0.9800
C58 H58B 0.9800
C58 H58C 0.9800
C59 C63 1.430(5)
C59 C60 1.440(5)
C59 C64 1.542(5)
C59 Ce2 2.923(4)
C60 C61 1.428(5)
C60 C68 1.558(5)
C60 Ce2 2.904(4)
C61 C62 1.421(5)
C61 Ce2 2.781(4)
C61 H61 0.9500
C62 C63 1.408(6)
C62 C72 1.523(5)
C62 Ce2 2.769(4)
C63 Ce2 2.793(4)
C63 H63 0.9500
C64 C65 1.534(6)
C64 C66 1.534(6)
C64 C67 1.548(6)
C65 H65A 0.9800
C65 H65B 0.9800
C65 H65C 0.9800
C66 H66A 0.9800
C66 H66B 0.9800
C66 H66C 0.9800
C67 H67A 0.9800
C67 H67B 0.9800
C67 H67C 0.9800
C68 C69 1.531(6)
C68 C71 1.538(6)
C68 C70 1.545(6)
C69 H69A 0.9800
C69 H69B 0.9800
C69 H69C 0.9800
C70 H70A 0.9800
C70 H70B 0.9800
C70 H70C 0.9800
C71 H71A 0.9800
C71 H71B 0.9800
C71 H71C 0.9800
C72 C74 1.532(6)
C72 C75 1.532(6)
C72 C73 1.536(6)
C73 H73A 0.9800
C73 H73B 0.9800
C73 H73C 0.9800
C74 H74A 0.9800
C74 H74B 0.9800
C74 H74C 0.9800
C75 H75A 0.9800
C75 H75B 0.9800
C75 H75C 0.9800
C76 C77 1.465(6)
C76 Ce2 2.577(4)
C76 H76A 0.9900
C76 H76B 0.9900
C77 C78 1.401(6)
C77 C82 1.404(6)
C78 C79 1.394(6)
C78 H78 0.9500
C79 C80 1.377(7)
C79 H79 0.9500
C80 C81 1.382(6)
C80 H80 0.9500
C81 C82 1.371(6)
C81 H81 0.9500
C82 H82 0.9500

loop_
_geom_torsion_atom_site_label_1
_geom_torsion_atom_site_label_2
_geom_torsion_atom_site_label_3
_geom_torsion_atom_site_label_4
_geom_torsion
C5 C1 C2 C3 0.2(4)
C6 C1 C2 C3 168.6(4)
Ce1 C1 C2 C3 -62.6(3)
C5 C1 C2 C10 -159.4(4)
C6 C1 C2 C10 9.0(8)
Ce1 C1 C2 C10 137.8(5)
C5 C1 C2 Ce1 62.8(3)
C6 C1 C2 Ce1 -128.8(4)
C1 C2 C3 C4 -1.8(4)
C10 C2 C3 C4 161.7(3)
Ce1 C2 C3 C4 -70.1(3)
C1 C2 C3 Ce1 68.3(3)
C10 C2 C3 Ce1 -128.1(3)
C2 C3 C4 C5 2.6(4)
Ce1 C3 C4 C5 -73.6(3)
C2 C3 C4 C14 -177.9(3)
Ce1 C3 C4 C14 105.9(4)
C2 C3 C4 Ce1 76.2(3)
C3 C4 C5 C1 -2.5(4)
C14 C4 C5 C1 178.1(4)
Ce1 C4 C5 C1 -75.0(3)
C3 C4 C5 Ce1 72.5(3)
C14 C4 C5 Ce1 -107.0(4)
C2 C1 C5 C4 1.4(4)
C6 C1 C5 C4 -168.7(3)
Ce1 C1 C5 C4 68.3(3)
C2 C1 C5 Ce1 -66.9(3)
C6 C1 C5 Ce1 123.0(3)
C5 C1 C6 C9 -9.1(5)
C2 C1 C6 C9 -176.3(4)
Ce1 C1 C6 C9 77.3(4)
C5 C1 C6 C7 107.5(4)
C2 C1 C6 C7 -59.6(6)
Ce1 C1 C6 C7 -166.0(3)
C5 C1 C6 C8 -128.7(4)
C2 C1 C6 C8 64.2(6)
Ce1 C1 C6 C8 -42.2(5)
C3 C2 C10 C13 41.3(5)
C1 C2 C10 C13 -160.8(4)
Ce1 C2 C10 C13 -43.8(5)
C3 C2 C10 C11 163.3(4)
C1 C2 C10 C11 -38.8(7)
Ce1 C2 C10 C11 78.2(5)
C3 C2 C10 C12 -75.0(4)
C1 C2 C10 C12 82.9(5)
Ce1 C2 C10 C12 -160.1(3)
C3 C4 C14 C15 157.5(4)
C5 C4 C14 C15 -23.2(5)
Ce1 C4 C14 C15 -114.1(3)
C3 C4 C14 C17 36.0(5)
C5 C4 C14 C17 -144.7(4)
Ce1 C4 C14 C17 124.3(3)
C3 C4 C14 C16 -82.7(5)
C5 C4 C14 C16 96.6(5)
Ce1 C4 C14 C16 5.6(4)
C22 C18 C19 C20 -0.1(4)
C23 C18 C19 C20 -160.9(5)
Ce1 C18 C19 C20 62.9(3)
C22 C18 C19 C27 169.4(4)
C23 C18 C19 C27 8.6(8)
Ce1 C18 C19 C27 -127.6(4)
C22 C18 C19 Ce1 -63.0(3)
C23 C18 C19 Ce1 136.2(5)
C18 C19 C20 C21 2.2(5)
C27 C19 C20 C21 -168.5(3)
Ce1 C19 C20 C21 68.8(3)
C18 C19 C20 Ce1 -66.5(3)
C27 C19 C20 Ce1 122.8(3)
C19 C20 C21 C22 -3.5(5)
Ce1 C20 C21 C22 71.0(3)
C19 C20 C21 C31 177.5(4)
Ce1 C20 C21 C31 -108.1(4)
C19 C20 C21 Ce1 -74.4(3)
C20 C21 C22 C18 3.4(5)
C31 C21 C22 C18 -177.5(4)
Ce1 C21 C22 C18 75.6(3)
C20 C21 C22 Ce1 -72.2(3)
C31 C21 C22 Ce1 106.9(4)
C19 C18 C22 C21 -2.0(5)
C23 C18 C22 C21 162.6(4)
Ce1 C18 C22 C21 -70.7(3)
C19 C18 C22 Ce1 68.7(3)
C23 C18 C22 Ce1 -126.7(4)
C22 C18 C23 C24 38.1(6)
C19 C18 C23 C24 -162.8(5)
Ce1 C18 C23 C24 -47.0(6)
C22 C18 C23 C26 158.7(4)
C19 C18 C23 C26 -42.3(7)
Ce1 C18 C23 C26 73.6(5)
C22 C18 C23 C25 -77.5(5)
C19 C18 C23 C25 81.5(6)
Ce1 C18 C23 C25 -162.7(3)
C20 C19 C27 C28 -120.4(4)
C18 C19 C27 C28 71.4(6)
Ce1 C19 C27 C28 -32.6(5)
C20 C19 C27 C30 -1.7(5)
C18 C19 C27 C30 -169.9(4)
Ce1 C19 C27 C30 86.1(4)
C20 C19 C27 C29 114.1(4)
C18 C19 C27 C29 -54.1(6)
Ce1 C19 C27 C29 -158.1(3)
C22 C21 C31 C34 167.2(4)
C20 C21 C31 C34 -13.9(6)
Ce1 C21 C31 C34 -105.2(4)
C22 C21 C31 C33 -72.5(5)
C20 C21 C31 C33 106.4(5)
Ce1 C21 C31 C33 15.1(4)
C22 C21 C31 C32 45.3(6)
C20 C21 C31 C32 -135.8(5)
Ce1 C21 C31 C32 132.9(3)
Ce1 C35 C36 C41 62.3(4)
Ce1 C35 C36 C37 -112.7(4)
C41 C36 C37 C38 2.0(6)
C35 C36 C37 C38 177.3(4)
Ce1 C36 C37 C38 105.4(5)
C36 C37 C38 C39 -2.1(8)
C37 C38 C39 C40 0.9(8)
C38 C39 C40 C41 0.3(8)
C39 C40 C41 C36 -0.3(8)
C37 C36 C41 C40 -0.8(7)
C35 C36 C41 C40 -176.2(4)
Ce1 C36 C41 C40 -127.0(4)
C46 C42 C43 C44 -2.2(4)
C51 C42 C43 C44 -167.8(4)
Ce2 C42 C43 C44 63.1(3)
C46 C42 C43 C47 169.5(4)
C51 C42 C43 C47 3.9(8)
Ce2 C42 C43 C47 -125.2(4)
C46 C42 C43 Ce2 -65.3(3)
C51 C42 C43 Ce2 129.0(5)
C42 C43 C44 C45 2.9(5)
C47 C43 C44 C45 -169.9(3)
Ce2 C43 C44 C45 68.6(3)
C42 C43 C44 Ce2 -65.7(3)
C47 C43 C44 Ce2 121.5(3)
C43 C44 C45 C46 -2.4(5)
Ce2 C44 C45 C46 71.1(3)
C43 C44 C45 C55 -179.7(4)
Ce2 C44 C45 C55 -106.2(4)
C43 C44 C45 Ce2 -73.5(3)
C44 C45 C46 C42 1.0(4)
C55 C45 C46 C42 178.2(4)
Ce2 C45 C46 C42 72.8(3)
C44 C45 C46 Ce2 -71.8(3)
C55 C45 C46 Ce2 105.4(4)
C43 C42 C46 C45 0.7(4)
C51 C42 C46 C45 169.3(3)
Ce2 C42 C46 C45 -69.1(3)
C43 C42 C46 Ce2 69.9(3)
C51 C42 C46 Ce2 -121.6(3)
C44 C43 C47 C48 -120.1(4)
C42 C43 C47 C48 69.1(6)
Ce2 C43 C47 C48 -32.8(5)
C44 C43 C47 C49 114.4(4)
C42 C43 C47 C49 -56.3(6)
Ce2 C43 C47 C49 -158.2(3)
C44 C43 C47 C50 -0.2(5)
C42 C43 C47 C50 -171.0(4)
Ce2 C43 C47 C50 87.1(4)
C43 C42 C51 C54 -157.5(4)
C46 C42 C51 C54 38.1(5)
Ce2 C42 C51 C54 -47.5(4)
C43 C42 C51 C53 -35.1(6)
C46 C42 C51 C53 160.5(4)
Ce2 C42 C51 C53 74.9(4)
C43 C42 C51 C52 85.3(5)
C46 C42 C51 C52 -79.1(4)
Ce2 C42 C51 C52 -164.7(3)
C46 C45 C55 C58 -104.7(5)
C44 C45 C55 C58 71.9(5)
Ce2 C45 C55 C58 -16.5(4)
C46 C45 C55 C57 16.1(6)
C44 C45 C55 C57 -167.3(4)
Ce2 C45 C55 C57 104.3(3)
C46 C45 C55 C56 135.6(4)
C44 C45 C55 C56 -47.8(6)
Ce2 C45 C55 C56 -136.2(3)
C63 C59 C60 C61 -0.6(4)
C64 C59 C60 C61 172.0(4)
Ce2 C59 C60 C61 -64.7(3)
C63 C59 C60 C68 -167.0(4)
C64 C59 C60 C68 5.5(7)
Ce2 C59 C60 C68 128.9(4)
C63 C59 C60 Ce2 64.1(3)
C64 C59 C60 Ce2 -123.3(4)
C59 C60 C61 C62 -0.9(4)
C68 C60 C61 C62 167.8(3)
Ce2 C60 C61 C62 -69.5(3)
C59 C60 C61 Ce2 68.6(3)
C68 C60 C61 Ce2 -122.7(3)
C60 C61 C62 C63 2.0(5)
Ce2 C61 C62 C63 -71.1(3)
C60 C61 C62 C72 176.0(4)
Ce2 C61 C62 C72 102.9(4)
C60 C61 C62 Ce2 73.2(3)
C61 C62 C63 C59 -2.4(5)
C72 C62 C63 C59 -176.4(4)
Ce2 C62 C63 C59 -73.1(3)
C61 C62 C63 Ce2 70.7(3)
C72 C62 C63 Ce2 -103.3(4)
C60 C59 C63 C62 1.9(5)
C64 C59 C63 C62 -171.8(3)
Ce2 C59 C63 C62 69.1(3)
C60 C59 C63 Ce2 -67.2(3)
C64 C59 C63 Ce2 119.1(3)
C63 C59 C64 C65 0.8(5)
C60 C59 C64 C65 -170.9(4)
Ce2 C59 C64 C65 87.0(4)
C63 C59 C64 C66 -118.8(4)
C60 C59 C64 C66 69.5(6)
Ce2 C59 C64 C66 -32.7(5)
C63 C59 C64 C67 117.2(4)
C60 C59 C64 C67 -54.5(6)
Ce2 C59 C64 C67 -156.6(3)
C61 C60 C68 C69 156.8(4)
C59 C60 C68 C69 -38.0(6)
Ce2 C60 C68 C69 70.0(4)
C61 C60 C68 C71 36.1(5)
C59 C60 C68 C71 -158.8(4)
Ce2 C60 C68 C71 -50.8(4)
C61 C60 C68 C70 -80.5(4)
C59 C60 C68 C70 84.6(5)
Ce2 C60 C68 C70 -167.4(3)
C63 C62 C72 C74 92.4(5)
C61 C62 C72 C74 -80.4(5)
Ce2 C62 C72 C74 5.6(4)
C63 C62 C72 C75 -27.2(6)
C61 C62 C72 C75 160.1(4)
Ce2 C62 C72 C75 -113.9(3)
C63 C62 C72 C73 -148.5(4)
C61 C62 C72 C73 38.7(6)
Ce2 C62 C72 C73 124.7(3)
Ce2 C76 C77 C78 100.1(5)
Ce2 C76 C77 C82 -78.9(5)
C82 C77 C78 C79 0.0(6)
C76 C77 C78 C79 -179.1(4)
C77 C78 C79 C80 0.0(7)
C78 C79 C80 C81 -0.4(7)
C79 C80 C81 C82 0.7(7)
C80 C81 C82 C77 -0.7(7)
C78 C77 C82 C81 0.3(6)
C76 C77 C82 C81 179.5(4)
C36 C35 Ce1 C21 111.1(3)
C36 C35 Ce1 C4 -83.3(3)
C36 C35 Ce1 C22 112.8(3)
C36 C35 Ce1 C3 -111.8(3)
C36 C35 Ce1 C20 83.3(3)
C36 C35 Ce1 C5 -94.8(3)
C36 C35 Ce1 C18 77.7(3)
C36 C35 Ce1 C19 64.1(3)
C36 C35 Ce1 C2 -135.3(3)
C36 C35 Ce1 C1 -122.6(3)
C22 C21 Ce1 C35 177.1(2)
C20 C21 Ce1 C35 -72.7(3)
C31 C21 Ce1 C35 54.3(3)
C22 C21 Ce1 C4 22.3(3)
C20 C21 Ce1 C4 132.5(3)
C31 C21 Ce1 C4 -100.5(3)
C20 C21 Ce1 C22 110.2(3)
C31 C21 Ce1 C22 -122.8(4)
C22 C21 Ce1 C3 32.5(3)
C20 C21 Ce1 C3 142.7(2)
C31 C21 Ce1 C3 -90.3(3)
C22 C21 Ce1 C20 -110.2(3)
C31 C21 Ce1 C20 127.0(4)
C22 C21 Ce1 C5 83.3(3)
C20 C21 Ce1 C5 -166.5(3)
C31 C21 Ce1 C5 -39.6(5)
C22 C21 Ce1 C18 -36.3(2)
C20 C21 Ce1 C18 74.0(2)
C31 C21 Ce1 C18 -159.1(4)
C22 C21 Ce1 C19 -74.6(2)
C20 C21 Ce1 C19 35.6(2)
C31 C21 Ce1 C19 162.6(4)
C22 C21 Ce1 C2 62.1(2)
C20 C21 Ce1 C2 172.3(2)
C31 C21 Ce1 C2 -60.8(3)
C22 C21 Ce1 C1 87.8(3)
C20 C21 Ce1 C1 -161.9(2)
C31 C21 Ce1 C1 -35.0(3)
C22 C21 Ce1 C36 -155.9(2)
C20 C21 Ce1 C36 -45.6(3)
C31 C21 Ce1 C36 81.3(3)
C3 C4 Ce1 C35 -133.6(2)
C5 C4 Ce1 C35 -24.1(3)
C14 C4 Ce1 C35 102.3(3)
C3 C4 Ce1 C21 18.4(3)
C5 C4 Ce1 C21 128.0(3)
C14 C4 Ce1 C21 -105.6(3)
C3 C4 Ce1 C22 30.8(3)
C5 C4 Ce1 C22 140.4(2)
C14 C4 Ce1 C22 -93.3(3)
C5 C4 Ce1 C3 109.6(3)
C14 C4 Ce1 C3 -124.0(4)
C3 C4 Ce1 C20 81.1(4)
C5 C4 Ce1 C20 -169.4(3)
C14 C4 Ce1 C20 -43.0(4)
C3 C4 Ce1 C5 -109.6(3)
C14 C4 Ce1 C5 126.4(4)
C3 C4 Ce1 C18 61.4(2)
C5 C4 Ce1 C18 171.0(2)
C14 C4 Ce1 C18 -62.7(3)
C3 C4 Ce1 C19 87.4(2)
C5 C4 Ce1 C19 -163.0(2)
C14 C4 Ce1 C19 -36.7(3)
C3 C4 Ce1 C2 -36.1(2)
C5 C4 Ce1 C2 73.5(2)
C14 C4 Ce1 C2 -160.1(3)
C3 C4 Ce1 C1 -74.1(2)
C5 C4 Ce1 C1 35.4(2)
C14 C4 Ce1 C1 161.8(3)
C3 C4 Ce1 C36 -163.4(2)
C5 C4 Ce1 C36 -53.9(2)
C14 C4 Ce1 C36 72.5(3)
C21 C22 Ce1 C35 -3.4(3)
C18 C22 Ce1 C35 -117.7(3)
C18 C22 Ce1 C21 -114.3(4)
C21 C22 Ce1 C4 -166.5(2)
C18 C22 Ce1 C4 79.2(3)
C21 C22 Ce1 C3 -152.1(2)
C18 C22 Ce1 C3 93.7(3)
C21 C22 Ce1 C20 38.5(2)
C18 C22 Ce1 C20 -75.7(3)
C21 C22 Ce1 C5 -138.1(2)
C18 C22 Ce1 C5 107.6(3)
C21 C22 Ce1 C18 114.3(4)
C21 C22 Ce1 C19 77.6(3)
C18 C22 Ce1 C19 -36.7(2)
C21 C22 Ce1 C2 -123.7(2)
C18 C22 Ce1 C2 122.1(2)
C21 C22 Ce1 C1 -111.4(2)
C18 C22 Ce1 C1 134.3(2)
C21 C22 Ce1 C36 31.0(3)
C18 C22 Ce1 C36 -83.3(3)
C4 C3 Ce1 C35 62.6(3)
C2 C3 Ce1 C35 -51.2(3)
C4 C3 Ce1 C21 -168.8(2)
C2 C3 Ce1 C21 77.4(3)
C2 C3 Ce1 C4 -113.8(3)
C4 C3 Ce1 C22 -153.6(2)
C2 C3 Ce1 C22 92.7(2)
C4 C3 Ce1 C20 -141.4(2)
C2 C3 Ce1 C20 104.8(3)
C4 C3 Ce1 C5 38.8(2)
C2 C3 Ce1 C5 -74.9(3)
C4 C3 Ce1 C18 -124.6(2)
C2 C3 Ce1 C18 121.7(2)
C4 C3 Ce1 C19 -112.9(2)
C2 C3 Ce1 C19 133.4(2)
C4 C3 Ce1 C2 113.8(3)
C4 C3 Ce1 C1 77.6(2)
C2 C3 Ce1 C1 -36.2(2)
C4 C3 Ce1 C36 23.0(3)
C2 C3 Ce1 C36 -90.8(3)
C21 C20 Ce1 C35 107.1(3)
C19 C20 Ce1 C35 -138.3(3)
C19 C20 Ce1 C21 114.6(4)
C21 C20 Ce1 C4 -104.1(3)
C19 C20 Ce1 C4 10.5(4)
C21 C20 Ce1 C22 -38.7(2)
C19 C20 Ce1 C22 75.9(3)
C21 C20 Ce1 C3 -55.4(3)
C19 C20 Ce1 C3 59.2(3)
C21 C20 Ce1 C5 123.2(9)
C19 C20 Ce1 C5 -122.2(9)
C21 C20 Ce1 C18 -78.6(3)
C19 C20 Ce1 C18 36.0(2)
C21 C20 Ce1 C19 -114.6(4)
C21 C20 Ce1 C2 -11.1(3)
C19 C20 Ce1 C2 103.5(3)
C21 C20 Ce1 C1 33.3(4)
C19 C20 Ce1 C1 147.9(3)
C21 C20 Ce1 C36 135.4(3)
C19 C20 Ce1 C36 -110.0(2)
C4 C5 Ce1 C35 158.3(2)
C1 C5 Ce1 C35 -87.3(2)
C4 C5 Ce1 C21 -106.5(3)
C1 C5 Ce1 C21 7.9(4)
C1 C5 Ce1 C4 114.4(3)
C4 C5 Ce1 C22 -58.2(3)
C1 C5 Ce1 C22 56.2(3)
C4 C5 Ce1 C3 -39.0(2)
C1 C5 Ce1 C3 75.4(2)
C4 C5 Ce1 C20 142.2(9)
C1 C5 Ce1 C20 -103.3(9)
C4 C5 Ce1 C18 -13.1(3)
C1 C5 Ce1 C18 101.4(3)
C4 C5 Ce1 C19 32.6(4)
C1 C5 Ce1 C19 147.0(3)
C4 C5 Ce1 C2 -78.4(2)
C1 C5 Ce1 C2 36.0(2)
C4 C5 Ce1 C1 -114.4(3)
C4 C5 Ce1 C36 130.1(2)
C1 C5 Ce1 C36 -115.5(2)
C22 C18 Ce1 C35 84.1(3)
C19 C18 Ce1 C35 -28.5(3)
C23 C18 Ce1 C35 -167.1(3)
C22 C18 Ce1 C21 36.7(2)
C19 C18 Ce1 C21 -75.9(2)
C23 C18 Ce1 C21 145.4(4)
C22 C18 Ce1 C4 -114.2(3)
C19 C18 Ce1 C4 133.2(2)
C23 C18 Ce1 C4 -5.5(4)
C19 C18 Ce1 C22 -112.6(4)
C23 C18 Ce1 C22 108.7(5)
C22 C18 Ce1 C3 -88.8(3)
C19 C18 Ce1 C3 158.6(2)
C23 C18 Ce1 C3 20.0(4)
C22 C18 Ce1 C20 76.5(3)
C19 C18 Ce1 C20 -36.1(2)
C23 C18 Ce1 C20 -174.7(4)
C22 C18 Ce1 C5 -107.5(3)
C19 C18 Ce1 C5 139.9(2)
C23 C18 Ce1 C5 1.3(4)
C22 C18 Ce1 C19 112.6(4)
C23 C18 Ce1 C19 -138.6(5)
C22 C18 Ce1 C2 -63.5(3)
C19 C18 Ce1 C2 -176.1(2)
C23 C18 Ce1 C2 45.3(4)
C22 C18 Ce1 C1 -65.2(3)
C19 C18 Ce1 C1 -177.9(2)
C23 C18 Ce1 C1 43.5(4)
C22 C18 Ce1 C36 116.8(3)
C19 C18 Ce1 C36 4.1(3)
C23 C18 Ce1 C36 -134.5(3)
C20 C19 Ce1 C35 43.6(3)
C18 C19 Ce1 C35 158.3(2)
C27 C19 Ce1 C35 -71.1(4)
C20 C19 Ce1 C21 -36.8(2)
C18 C19 Ce1 C21 77.9(3)
C27 C19 Ce1 C21 -151.5(4)
C20 C19 Ce1 C4 -174.6(2)
C18 C19 Ce1 C4 -60.0(3)
C27 C19 Ce1 C4 70.7(4)
C20 C19 Ce1 C22 -77.0(3)
C18 C19 Ce1 C22 37.7(2)
C27 C19 Ce1 C22 168.3(4)
C20 C19 Ce1 C3 -139.9(2)
C18 C19 Ce1 C3 -25.2(3)
C27 C19 Ce1 C3 105.4(3)
C18 C19 Ce1 C20 114.7(3)
C27 C19 Ce1 C20 -114.7(4)
C20 C19 Ce1 C5 166.0(3)
C18 C19 Ce1 C5 -79.4(3)
C27 C19 Ce1 C5 51.3(5)
C20 C19 Ce1 C18 -114.7(3)
C27 C19 Ce1 C18 130.6(5)
C20 C19 Ce1 C2 -109.2(3)
C18 C19 Ce1 C2 5.4(3)
C27 C19 Ce1 C2 136.1(3)
C20 C19 Ce1 C1 -109.0(4)
C18 C19 Ce1 C1 5.7(6)
C27 C19 Ce1 C1 136.3(4)
C20 C19 Ce1 C36 68.9(2)
C18 C19 Ce1 C36 -176.4(2)
C27 C19 Ce1 C36 -45.8(3)
C3 C2 Ce1 C35 141.6(2)
C1 C2 Ce1 C35 28.1(3)
C10 C2 Ce1 C35 -110.5(3)
C3 C2 Ce1 C21 -115.3(2)
C1 C2 Ce1 C21 131.2(2)
C10 C2 Ce1 C21 -7.4(4)
C3 C2 Ce1 C4 37.2(2)
C1 C2 Ce1 C4 -76.3(2)
C10 C2 Ce1 C4 145.1(4)
C3 C2 Ce1 C22 -89.6(2)
C1 C2 Ce1 C22 156.9(2)
C10 C2 Ce1 C22 18.3(4)
C1 C2 Ce1 C3 -113.5(3)
C10 C2 Ce1 C3 107.9(4)
C3 C2 Ce1 C20 -109.6(3)
C1 C2 Ce1 C20 136.9(2)
C10 C2 Ce1 C20 -1.7(4)
C3 C2 Ce1 C5 77.4(3)
C1 C2 Ce1 C5 -36.2(2)
C10 C2 Ce1 C5 -174.7(4)
C3 C2 Ce1 C18 -63.9(3)
C1 C2 Ce1 C18 -177.4(2)
C10 C2 Ce1 C18 44.1(4)
C3 C2 Ce1 C19 -66.6(3)
C1 C2 Ce1 C19 179.9(2)
C10 C2 Ce1 C19 41.3(4)
C3 C2 Ce1 C1 113.5(3)
C10 C2 Ce1 C1 -138.6(5)
C3 C2 Ce1 C36 115.9(2)
C1 C2 Ce1 C36 2.3(3)
C10 C2 Ce1 C36 -136.2(3)
C5 C1 Ce1 C35 91.5(2)
C2 C1 Ce1 C35 -154.1(2)
C6 C1 Ce1 C35 -21.2(3)
C5 C1 Ce1 C21 -175.7(2)
C2 C1 Ce1 C21 -61.3(3)
C6 C1 Ce1 C21 71.6(4)
C5 C1 Ce1 C4 -37.0(2)
C2 C1 Ce1 C4 77.4(2)
C6 C1 Ce1 C4 -149.7(4)
C5 C1 Ce1 C22 -141.3(2)
C2 C1 Ce1 C22 -26.9(3)
C6 C1 Ce1 C22 105.9(3)
C5 C1 Ce1 C3 -77.4(2)
C2 C1 Ce1 C3 37.0(2)
C6 C1 Ce1 C3 169.9(4)
C5 C1 Ce1 C20 164.9(3)
C2 C1 Ce1 C20 -80.7(3)
C6 C1 Ce1 C20 52.1(4)
C2 C1 Ce1 C5 114.4(3)
C6 C1 Ce1 C5 -112.7(4)
C5 C1 Ce1 C18 -110.8(2)
C2 C1 Ce1 C18 3.6(3)
C6 C1 Ce1 C18 136.5(3)
C5 C1 Ce1 C19 -114.7(4)
C2 C1 Ce1 C19 -0.3(5)
C6 C1 Ce1 C19 132.6(4)
C5 C1 Ce1 C2 -114.4(3)
C6 C1 Ce1 C2 132.9(4)
C5 C1 Ce1 C36 67.4(2)
C2 C1 Ce1 C36 -178.2(2)
C6 C1 Ce1 C36 -45.3(3)
C41 C36 Ce1 C35 -131.0(4)
C37 C36 Ce1 C35 111.1(5)
C41 C36 Ce1 C21 155.9(3)
C37 C36 Ce1 C21 38.1(4)
C35 C36 Ce1 C21 -73.0(3)
C41 C36 Ce1 C4 -23.0(3)
C37 C36 Ce1 C4 -140.9(4)
C35 C36 Ce1 C4 108.0(3)
C41 C36 Ce1 C22 140.9(3)
C37 C36 Ce1 C22 23.1(5)
C35 C36 Ce1 C22 -88.0(3)
C41 C36 Ce1 C3 -34.6(3)
C37 C36 Ce1 C3 -152.5(4)
C35 C36 Ce1 C3 96.4(3)
C41 C36 Ce1 C20 135.4(3)
C37 C36 Ce1 C20 17.5(4)
C35 C36 Ce1 C20 -93.6(3)
C41 C36 Ce1 C5 -46.1(3)
C37 C36 Ce1 C5 -164.0(4)
C35 C36 Ce1 C5 84.9(3)
C41 C36 Ce1 C18 106.9(3)
C37 C36 Ce1 C18 -11.0(4)
C35 C36 Ce1 C18 -122.0(3)
C41 C36 Ce1 C19 108.9(3)
C37 C36 Ce1 C19 -9.0(4)
C35 C36 Ce1 C19 -120.1(3)
C41 C36 Ce1 C2 -72.8(3)
C37 C36 Ce1 C2 169.3(4)
C35 C36 Ce1 C2 58.3(3)
C41 C36 Ce1 C1 -71.7(3)
C37 C36 Ce1 C1 170.4(4)
C35 C36 Ce1 C1 59.4(3)
C77 C76 Ce2 C45 -117.7(4)
C77 C76 Ce2 C62 60.2(4)
C77 C76 Ce2 C46 -90.5(4)
C77 C76 Ce2 C61 82.8(4)
C77 C76 Ce2 C63 72.4(4)
C77 C76 Ce2 C44 -115.8(4)
C77 C76 Ce2 C42 -69.4(4)
C77 C76 Ce2 C60 109.0(4)
C77 C76 Ce2 C59 107.5(4)
C77 C76 Ce2 C43 -81.9(4)
C46 C45 Ce2 C76 66.1(2)
C44 C45 Ce2 C76 176.5(2)
C55 C45 Ce2 C76 -60.2(3)
C46 C45 Ce2 C62 -104.5(6)
C44 C45 Ce2 C62 6.0(7)
C55 C45 Ce2 C62 129.2(5)
C44 C45 Ce2 C46 110.5(3)
C55 C45 Ce2 C46 -126.3(4)
C46 C45 Ce2 C61 136.1(3)
C44 C45 Ce2 C61 -113.5(3)
C55 C45 Ce2 C61 9.8(5)
C46 C45 Ce2 C63 -126.3(2)
C44 C45 Ce2 C63 -15.8(3)
C55 C45 Ce2 C63 107.5(3)
C46 C45 Ce2 C44 -110.5(3)
C55 C45 Ce2 C44 123.3(4)
C46 C45 Ce2 C42 -36.3(2)
C44 C45 Ce2 C42 74.1(2)
C55 C45 Ce2 C42 -162.6(3)
C46 C45 Ce2 C60 163.1(2)
C44 C45 Ce2 C60 -86.4(3)
C55 C45 Ce2 C60 36.9(3)
C46 C45 Ce2 C59 -160.9(2)
C44 C45 Ce2 C59 -50.5(3)
C55 C45 Ce2 C59 72.8(3)
C46 C45 Ce2 C43 -74.7(2)
C44 C45 Ce2 C43 35.8(2)
C55 C45 Ce2 C43 159.1(3)
C63 C62 Ce2 C76 160.2(2)
C61 C62 Ce2 C76 50.2(3)
C72 C62 Ce2 C76 -74.7(3)
C63 C62 Ce2 C45 -29.4(7)
C61 C62 Ce2 C45 -139.3(5)
C72 C62 Ce2 C45 95.7(6)
C63 C62 Ce2 C46 -111.7(3)
C61 C62 Ce2 C46 138.3(3)
C72 C62 Ce2 C46 13.4(4)
C63 C62 Ce2 C61 109.9(3)
C72 C62 Ce2 C61 -125.0(4)
C61 C62 Ce2 C63 -109.9(3)
C72 C62 Ce2 C63 125.1(4)
C63 C62 Ce2 C44 -25.0(3)
C61 C62 Ce2 C44 -134.9(2)
C72 C62 Ce2 C44 100.1(3)
C63 C62 Ce2 C42 -88.8(3)
C61 C62 Ce2 C42 161.3(2)
C72 C62 Ce2 C42 36.3(3)
C63 C62 Ce2 C60 74.1(2)
C61 C62 Ce2 C60 -35.9(2)
C72 C62 Ce2 C60 -160.9(3)
C63 C62 Ce2 C59 35.6(2)
C61 C62 Ce2 C59 -74.4(2)
C72 C62 Ce2 C59 160.7(3)
C63 C62 Ce2 C43 -55.0(3)
C61 C62 Ce2 C43 -164.9(2)
C72 C62 Ce2 C43 70.1(3)
C45 C46 Ce2 C76 -111.7(2)
C42 C46 Ce2 C76 133.8(3)
C42 C46 Ce2 C45 -114.5(3)
C45 C46 Ce2 C62 154.7(3)
C42 C46 Ce2 C62 40.2(4)
C45 C46 Ce2 C61 -131.4(3)
C42 C46 Ce2 C61 114.1(4)
C45 C46 Ce2 C63 94.6(3)
C42 C46 Ce2 C63 -19.9(4)
C45 C46 Ce2 C44 38.5(2)
C42 C46 Ce2 C44 -76.0(2)
C45 C46 Ce2 C42 114.5(3)
C45 C46 Ce2 C60 -37.9(4)
C42 C46 Ce2 C60 -152.4(3)
C45 C46 Ce2 C59 34.7(4)
C42 C46 Ce2 C59 -79.8(3)
C45 C46 Ce2 C43 77.6(2)
C42 C46 Ce2 C43 -36.9(2)
C62 C61 Ce2 C76 -130.2(3)
C60 C61 Ce2 C76 115.1(2)
C62 C61 Ce2 C45 158.0(3)
C60 C61 Ce2 C45 43.3(4)
C60 C61 Ce2 C62 -114.7(3)
C62 C61 Ce2 C46 -110.6(4)
C60 C61 Ce2 C46 134.7(3)
C62 C61 Ce2 C63 38.6(2)
C60 C61 Ce2 C63 -76.1(2)
C62 C61 Ce2 C44 85.3(3)
C60 C61 Ce2 C44 -29.4(4)
C62 C61 Ce2 C42 -34.5(4)
C60 C61 Ce2 C42 -149.2(2)
C62 C61 Ce2 C60 114.7(3)
C62 C61 Ce2 C59 78.1(3)
C60 C61 Ce2 C59 -36.6(2)
C62 C61 Ce2 C43 25.6(4)
C60 C61 Ce2 C43 -89.1(3)
C62 C63 Ce2 C76 -25.0(3)
C59 C63 Ce2 C76 90.4(3)
C62 C63 Ce2 C45 170.7(2)
C59 C63 Ce2 C45 -73.9(3)
C59 C63 Ce2 C62 115.4(4)
C62 C63 Ce2 C46 121.4(3)
C59 C63 Ce2 C46 -123.2(3)
C62 C63 Ce2 C61 -39.1(2)
C59 C63 Ce2 C61 76.3(3)
C62 C63 Ce2 C44 162.5(2)
C59 C63 Ce2 C44 -82.1(2)
C62 C63 Ce2 C42 110.3(2)
C59 C63 Ce2 C42 -134.3(2)
C62 C63 Ce2 C60 -78.8(3)
C59 C63 Ce2 C60 36.6(2)
C62 C63 Ce2 C59 -115.4(4)
C62 C63 Ce2 C43 134.1(2)
C59 C63 Ce2 C43 -110.5(2)
C45 C44 Ce2 C76 -4.0(3)
C43 C44 Ce2 C76 110.5(2)
C43 C44 Ce2 C45 114.6(4)
C45 C44 Ce2 C62 -178.1(2)
C43 C44 Ce2 C62 -63.5(3)
C45 C44 Ce2 C46 -38.7(2)
C43 C44 Ce2 C46 75.9(3)
C45 C44 Ce2 C61 134.0(3)
C43 C44 Ce2 C61 -111.4(3)
C45 C44 Ce2 C63 169.1(2)
C43 C44 Ce2 C63 -76.3(3)
C45 C44 Ce2 C42 -78.7(3)
C43 C44 Ce2 C42 35.8(2)
C45 C44 Ce2 C60 117.2(2)
C43 C44 Ce2 C60 -128.3(2)
C45 C44 Ce2 C59 139.5(2)
C43 C44 Ce2 C59 -105.9(2)
C45 C44 Ce2 C43 -114.6(4)
C43 C42 Ce2 C76 -158.5(2)
C46 C42 Ce2 C76 -46.2(3)
C51 C42 Ce2 C76 64.6(3)
C43 C42 Ce2 C45 -75.8(2)
C46 C42 Ce2 C45 36.6(2)
C51 C42 Ce2 C45 147.4(4)
C43 C42 Ce2 C62 90.2(3)
C46 C42 Ce2 C62 -157.5(2)
C51 C42 Ce2 C62 -46.7(4)
C43 C42 Ce2 C46 -112.4(3)
C51 C42 Ce2 C46 110.8(4)
C43 C42 Ce2 C61 110.3(3)
C46 C42 Ce2 C61 -137.3(3)
C51 C42 Ce2 C61 -26.5(5)
C43 C42 Ce2 C63 55.7(3)
C46 C42 Ce2 C63 168.1(2)
C51 C42 Ce2 C63 -81.2(3)
C43 C42 Ce2 C44 -36.0(2)
C46 C42 Ce2 C44 76.4(3)
C51 C42 Ce2 C44 -172.8(4)
C43 C42 Ce2 C60 28.1(6)
C46 C42 Ce2 C60 140.4(4)
C51 C42 Ce2 C60 -108.8(5)
C43 C42 Ce2 C59 25.3(3)
C46 C42 Ce2 C59 137.7(2)
C51 C42 Ce2 C59 -111.5(3)
C46 C42 Ce2 C43 112.4(3)
C51 C42 Ce2 C43 -136.9(4)
C61 C60 Ce2 C76 -63.9(2)
C59 C60 Ce2 C76 -177.4(2)
C68 C60 Ce2 C76 48.2(3)
C61 C60 Ce2 C45 -159.7(2)
C59 C60 Ce2 C45 86.8(3)
C68 C60 Ce2 C45 -47.6(4)
C61 C60 Ce2 C62 36.8(2)
C59 C60 Ce2 C62 -76.7(2)
C68 C60 Ce2 C62 148.8(4)
C61 C60 Ce2 C46 -135.2(3)
C59 C60 Ce2 C46 111.3(4)
C68 C60 Ce2 C46 -23.1(5)
C59 C60 Ce2 C61 -113.5(3)
C68 C60 Ce2 C61 112.1(4)
C61 C60 Ce2 C63 76.5(2)
C59 C60 Ce2 C63 -37.0(2)
C68 C60 Ce2 C63 -171.4(4)
C61 C60 Ce2 C44 163.6(2)
C59 C60 Ce2 C44 50.1(3)
C68 C60 Ce2 C44 -84.3(3)
C61 C60 Ce2 C42 109.6(5)
C59 C60 Ce2 C42 -3.9(6)
C68 C60 Ce2 C42 -138.3(4)
C61 C60 Ce2 C59 113.5(3)
C68 C60 Ce2 C59 -134.5(4)
C61 C60 Ce2 C43 129.3(2)
C59 C60 Ce2 C43 15.8(3)
C68 C60 Ce2 C43 -118.7(3)
C63 C59 Ce2 C76 -110.4(3)
C60 C59 Ce2 C76 3.1(3)
C64 C59 Ce2 C76 135.5(3)
C63 C59 Ce2 C45 130.1(2)
C60 C59 Ce2 C45 -116.4(2)
C64 C59 Ce2 C45 16.0(4)
C63 C59 Ce2 C62 -36.2(2)
C60 C59 Ce2 C62 77.3(2)
C64 C59 Ce2 C62 -150.3(4)
C63 C59 Ce2 C46 110.0(3)
C60 C59 Ce2 C46 -136.5(3)
C64 C59 Ce2 C46 -4.2(5)
C63 C59 Ce2 C61 -76.4(3)
C60 C59 Ce2 C61 37.1(2)
C64 C59 Ce2 C61 169.4(4)
C60 C59 Ce2 C63 113.5(3)
C64 C59 Ce2 C63 -114.1(4)
C63 C59 Ce2 C44 107.1(2)
C60 C59 Ce2 C44 -139.4(2)
C64 C59 Ce2 C44 -7.1(3)
C63 C59 Ce2 C42 65.1(3)
C60 C59 Ce2 C42 178.6(2)
C64 C59 Ce2 C42 -49.1(4)
C63 C59 Ce2 C60 -113.5(3)
C64 C59 Ce2 C60 132.4(4)
C63 C59 Ce2 C43 77.6(3)
C60 C59 Ce2 C43 -168.8(2)
C64 C59 Ce2 C43 -36.5(3)
C44 C43 Ce2 C76 -88.6(3)
C42 C43 Ce2 C76 26.5(3)
C47 C43 Ce2 C76 157.1(3)
C44 C43 Ce2 C45 -36.8(2)
C42 C43 Ce2 C45 78.3(2)
C47 C43 Ce2 C45 -151.1(4)
C44 C43 Ce2 C62 136.1(2)
C42 C43 Ce2 C62 -108.8(2)
C47 C43 Ce2 C62 21.8(4)
C44 C43 Ce2 C46 -77.1(3)
C42 C43 Ce2 C46 38.0(2)
C47 C43 Ce2 C46 168.6(4)
C44 C43 Ce2 C61 121.7(3)
C42 C43 Ce2 C61 -123.2(3)
C47 C43 Ce2 C61 7.4(5)
C44 C43 Ce2 C63 111.9(2)
C42 C43 Ce2 C63 -133.0(2)
C47 C43 Ce2 C63 -2.4(3)
C42 C43 Ce2 C44 115.1(3)
C47 C43 Ce2 C44 -114.3(4)
C44 C43 Ce2 C42 -115.1(3)
C47 C43 Ce2 C42 130.6(4)
C44 C43 Ce2 C60 75.0(3)
C42 C43 Ce2 C60 -169.8(2)
C47 C43 Ce2 C60 -39.2(4)
C44 C43 Ce2 C59 83.0(2)
C42 C43 Ce2 C59 -161.8(2)
C47 C43 Ce2 C59 -31.3(4)
